data_7119903
loop_
_publ_author_name
'Long, J\'er\^ome'
'Shestakov, Boris G.'
'Liu, Dan'
'Chibotaru, Liviu F.'
'Guari, Yannick'
'Cherkasov, Anton V.'
'Fukin, Georgy K.'
'Trifonov, Alexander A.'
'Larionova, Joulia'

_publ_section_title
;
 An organolanthanide(iii) single-molecule magnet with an axial
 crystal-field: influence of the Raman process over the slow relaxation.
;
_journal_issue 34
_journal_name_full 'Chemical communications (Cambridge, England)'
_journal_page_first 4706
_journal_page_last 4709
_journal_paper_doi 10.1039/c7cc02213a
_journal_volume 53
_journal_year 2017
_chemical_formula_moiety 'C64 H102 Dy Li N4 O6, 0.471(C4 H10 O2)'
_chemical_formula_sum 'C65.89 H106.71 Dy Li N4 O6.94'
_chemical_formula_weight 1235.40
_space_group_crystal_system orthorhombic
_space_group_IT_number 19
_space_group_name_Hall 'P 2ac 2ab'
_space_group_name_H-M_alt 'P 21 21 21'
_symmetry_space_group_name_Hall 'P 2ac 2ab'
_symmetry_space_group_name_H-M 'P 21 21 21'
_atom_sites_solution_hydrogens mixed
_atom_sites_solution_primary dual
_atom_sites_solution_secondary difmap
_audit_creation_method SHELXL-2014/7
_audit_update_record
;
2016-03-09 deposited with the CCDC.
2017-04-03 downloaded from the CCDC.
;
_cell_angle_alpha 90
_cell_angle_beta 90
_cell_angle_gamma 90
_cell_formula_units_Z 4
_cell_length_a 16.12320(10)
_cell_length_b 17.39480(10)
_cell_length_c 24.3737(2)
_cell_measurement_reflns_used 54486
_cell_measurement_temperature 100(2)
_cell_measurement_theta_max 31.6720
_cell_measurement_theta_min 3.5020
_cell_volume 6835.84(8)
_computing_cell_refinement 'CrysAlisPro, Agilent Technologies'
_computing_data_collection 'CrysAlisPro, Agilent Technologies'
_computing_data_reduction 'CrysAlisPro, Agilent Technologies'
_computing_molecular_graphics 'SHELXTL (Sheldrick, 2000)'
_computing_publication_material 'SHELXTL (Sheldrick, 2000)'
_computing_structure_refinement 'SHELXL-2014/7 (Sheldrick, 2014)'
_computing_structure_solution 'SHELXT-2014/4 (Sheldrick, 2014)'
_diffrn_ambient_temperature 100(2)
_diffrn_measured_fraction_theta_full 0.997
_diffrn_measured_fraction_theta_max 0.998
_diffrn_measurement_device_type 'Xcalibur, EOS (CCD)'
_diffrn_measurement_method '\w scans'
_diffrn_radiation_type MoK\a
_diffrn_radiation_wavelength 0.71073
_diffrn_reflns_av_R_equivalents 0.0410
_diffrn_reflns_av_unetI/netI 0.0227
_diffrn_reflns_Laue_measured_fraction_full 0.997
_diffrn_reflns_Laue_measured_fraction_max 0.998
_diffrn_reflns_limit_h_max 22
_diffrn_reflns_limit_h_min -22
_diffrn_reflns_limit_k_max 24
_diffrn_reflns_limit_k_min -24
_diffrn_reflns_limit_l_max 34
_diffrn_reflns_limit_l_min -34
_diffrn_reflns_number 159230
_diffrn_reflns_point_group_measured_fraction_full 0.998
_diffrn_reflns_point_group_measured_fraction_max 0.999
_diffrn_reflns_theta_full 25.242
_diffrn_reflns_theta_max 30.000
_diffrn_reflns_theta_min 3.030
_diffrn_source 'fine focus sealed tube'
_exptl_absorpt_coefficient_mu 1.143
_exptl_absorpt_correction_T_max 1.0000
_exptl_absorpt_correction_T_min 0.8915
_exptl_absorpt_correction_type multi-scan
_exptl_absorpt_process_details
;
CrysAlisPro, Agilent Technologies, Version 1.171.37.35.
Empirical absorption correction using spherical harmonics,
implemented in SCALE3 ABSPACK scaling algorithm.
;
_exptl_crystal_colour yellow
_exptl_crystal_density_diffrn 1.200
_exptl_crystal_description prism
_exptl_crystal_F_000 2618
_exptl_crystal_size_max 0.500
_exptl_crystal_size_mid 0.500
_exptl_crystal_size_min 0.400
_refine_diff_density_max 1.578
_refine_diff_density_min -1.210
_refine_diff_density_rms 0.094
_refine_ls_abs_structure_details
;
 Flack x determined using 8130 quotients [(I+)-(I-)]/[(I+)+(I-)]
 (Parsons, Flack and Wagner, Acta Cryst. B69 (2013) 249-259).
;
_refine_ls_abs_structure_Flack -0.010(3)
_refine_ls_extinction_method none
_refine_ls_goodness_of_fit_ref 1.105
_refine_ls_hydrogen_treatment mixed
_refine_ls_matrix_type full
_refine_ls_number_parameters 906
_refine_ls_number_reflns 19899
_refine_ls_number_restraints 232
_refine_ls_restrained_S_all 1.114
_refine_ls_R_factor_all 0.0463
_refine_ls_R_factor_gt 0.0397
_refine_ls_shift/su_max 0.002
_refine_ls_shift/su_mean 0.000
_refine_ls_structure_factor_coef Fsqd
_refine_ls_weighting_details 'w=1/[\s^2^(Fo^2^)+(0.0405P)^2^+11.9238P] where P=(Fo^2^+2Fc^2^)/3'
_refine_ls_weighting_scheme calc
_refine_ls_wR_factor_gt 0.0967
_refine_ls_wR_factor_ref 0.1006
_reflns_Friedel_coverage 0.847
_reflns_Friedel_fraction_full 0.999
_reflns_Friedel_fraction_max 0.999
_reflns_number_gt 18560
_reflns_number_total 19899
_reflns_threshold_expression 'I > 2\s(I)'
_cod_data_source_file c7cc02213a2.cif
_cod_data_source_block dydadlidme
_cod_depositor_comments 'Adding full bibliography for 7119900--7119903.cif.'
_cod_database_code 7119903
_shelx_shelxl_version_number 2014/7
_shelx_space_group_comment
;
The symmetry employed for this shelxl refinement is uniquely defined
by the following loop, which should always be used as a source of
symmetry information in preference to the above space-group names.
They are only intended as comments.
;
_shelx_estimated_absorpt_t_min 0.599
_shelx_estimated_absorpt_t_max 0.658

loop_
_space_group_symop_operation_xyz
'x, y, z'
'-x+1/2, -y, z+1/2'
'-x, y+1/2, -z+1/2'
'x+1/2, -y+1/2, -z'

loop_
_atom_site_label
_atom_site_type_symbol
_atom_site_fract_x
_atom_site_fract_y
_atom_site_fract_z
_atom_site_U_iso_or_equiv
_atom_site_adp_type
_atom_site_occupancy
_atom_site_site_symmetry_order
_atom_site_calc_flag
_atom_site_refinement_flags_posn
_atom_site_refinement_flags_adp
_atom_site_refinement_flags_occupancy
_atom_site_disorder_assembly
_atom_site_disorder_group
Dy1 Dy 0.78251(2) 0.51375(2) 0.42964(2) 0.02180(3) Uani 1 1 d . . . . .
N1 N 0.6998(2) 0.60120(19) 0.39203(14) 0.0268(7) Uani 1 1 d D . . . .
N2 N 0.7971(2) 0.60380(18) 0.49497(13) 0.0251(7) Uani 1 1 d D . . . .
C1 C 0.7532(3) 0.6620(2) 0.40847(18) 0.0302(9) Uani 1 1 d . . . . .
H1A H 0.761(3) 0.704(3) 0.380(2) 0.036 Uiso 1 1 d . U . . .
C2 C 0.7978(3) 0.6628(2) 0.45546(17) 0.0285(9) Uani 1 1 d . . . . .
H2A H 0.832(3) 0.701(3) 0.461(2) 0.034 Uiso 1 1 d . U . . .
C3 C 0.6390(2) 0.6225(2) 0.35212(13) 0.0260(9) Uani 0.654(4) 1 d DG . P A 1
C4 C 0.6372(3) 0.5835(2) 0.30240(15) 0.0310(9) Uani 0.654(4) 1 d DG . P A 1
C5 C 0.5758(3) 0.5998(3) 0.26412(14) 0.0371(10) Uani 0.654(4) 1 d G . P A 1
H5A H 0.5746 0.5731 0.2301 0.045 Uiso 0.654(4) 1 calc R U P A 1
C6 C 0.5162(3) 0.6552(4) 0.27557(17) 0.0434(15) Uani 0.654(4) 1 d G . P A 1
H6A H 0.4742 0.6664 0.2494 0.052 Uiso 0.654(4) 1 calc R U P A 1
C7 C 0.5180(3) 0.6943(3) 0.32529(19) 0.0415(17) Uani 0.654(4) 1 d G . P A 1
H7A H 0.4772 0.7322 0.3331 0.050 Uiso 0.654(4) 1 calc R U P A 1
C8 C 0.5794(2) 0.6780(2) 0.36357(14) 0.0308(14) Uani 0.654(4) 1 d DG . P A 1
C9 C 0.7004(4) 0.5197(3) 0.2888(2) 0.0337(14) Uani 0.654(4) 1 d D . P A 1
H9A H 0.7505 0.5278 0.3123 0.040 Uiso 0.654(4) 1 calc R U P A 1
C10 C 0.7280(5) 0.5197(6) 0.2290(2) 0.065(3) Uani 0.654(4) 1 d D . P A 1
H10A H 0.7726 0.4821 0.2240 0.098 Uiso 0.654(4) 1 calc R U P A 1
H10B H 0.7482 0.5710 0.2191 0.098 Uiso 0.654(4) 1 calc R U P A 1
H10C H 0.6809 0.5061 0.2055 0.098 Uiso 0.654(4) 1 calc R U P A 1
C11 C 0.6647(5) 0.4410(4) 0.3022(3) 0.0479(18) Uani 0.654(4) 1 d D . P A 1
H11A H 0.7083 0.4021 0.2989 0.072 Uiso 0.654(4) 1 calc R U P A 1
H11B H 0.6197 0.4291 0.2765 0.072 Uiso 0.654(4) 1 calc R U P A 1
H11C H 0.6430 0.4411 0.3397 0.072 Uiso 0.654(4) 1 calc R U P A 1
C12 C 0.5770(4) 0.7187(4) 0.4196(2) 0.0406(15) Uani 0.654(4) 1 d D . P A 1
H12A H 0.6180 0.6926 0.4441 0.049 Uiso 0.654(4) 1 calc R U P A 1
C13 C 0.4925(4) 0.7132(6) 0.4466(3) 0.055(2) Uani 0.654(4) 1 d D . P A 1
H13A H 0.4940 0.7392 0.4823 0.082 Uiso 0.654(4) 1 calc R U P A 1
H13B H 0.4779 0.6590 0.4520 0.082 Uiso 0.654(4) 1 calc R U P A 1
H13C H 0.4509 0.7378 0.4232 0.082 Uiso 0.654(4) 1 calc R U P A 1
C14 C 0.6027(5) 0.8026(4) 0.4142(4) 0.056(2) Uani 0.654(4) 1 d D . P A 1
H14A H 0.5652 0.8288 0.3887 0.084 Uiso 0.654(4) 1 calc R U P A 1
H14B H 0.6596 0.8054 0.4001 0.084 Uiso 0.654(4) 1 calc R U P A 1
H14C H 0.5999 0.8275 0.4502 0.084 Uiso 0.654(4) 1 calc R U P A 1
C3' C 0.6324(3) 0.6112(4) 0.3548(2) 0.0260(9) Uani 0.346(4) 1 d DG . P A 2
C4' C 0.6424(4) 0.5882(5) 0.3006(3) 0.0310(9) Uani 0.346(4) 1 d DG . P A 2
C5' C 0.5802(6) 0.6025(7) 0.2625(2) 0.0371(10) Uani 0.346(4) 1 d G . P A 2
H5'A H 0.5870 0.5868 0.2254 0.045 Uiso 0.346(4) 1 calc R U P A 2
C6' C 0.5079(5) 0.6398(7) 0.2786(3) 0.0434(15) Uani 0.346(4) 1 d G . P A 2
H6'A H 0.4654 0.6496 0.2526 0.052 Uiso 0.346(4) 1 calc R U P A 2
C7' C 0.4979(4) 0.6628(6) 0.3328(3) 0.0415(17) Uani 0.346(4) 1 d G . P A 2
H7'A H 0.4486 0.6883 0.3438 0.050 Uiso 0.346(4) 1 calc R U P A 2
C8' C 0.5602(4) 0.6485(5) 0.3709(2) 0.0308(14) Uani 0.346(4) 1 d DG . P A 2
C9' C 0.7223(6) 0.5470(5) 0.2818(3) 0.0337(14) Uani 0.346(4) 1 d D . P A 2
H9'A H 0.7672 0.5605 0.3084 0.040 Uiso 0.346(4) 1 calc R U P A 2
C10' C 0.7556(10) 0.5619(9) 0.2241(4) 0.065(3) Uani 0.346(4) 1 d D . P A 2
H10D H 0.8112 0.5396 0.2206 0.098 Uiso 0.346(4) 1 calc R U P A 2
H10E H 0.7585 0.6174 0.2175 0.098 Uiso 0.346(4) 1 calc R U P A 2
H10F H 0.7185 0.5382 0.1970 0.098 Uiso 0.346(4) 1 calc R U P A 2
C11' C 0.7076(10) 0.4598(5) 0.2856(6) 0.0479(18) Uani 0.346(4) 1 d D . P A 2
H11D H 0.7598 0.4326 0.2787 0.072 Uiso 0.346(4) 1 calc R U P A 2
H11E H 0.6664 0.4443 0.2582 0.072 Uiso 0.346(4) 1 calc R U P A 2
H11F H 0.6872 0.4469 0.3223 0.072 Uiso 0.346(4) 1 calc R U P A 2
C12' C 0.5450(5) 0.6751(5) 0.4305(4) 0.0406(15) Uani 0.346(4) 1 d D . P A 2
H12B H 0.5871 0.6493 0.4543 0.049 Uiso 0.346(4) 1 calc R U P A 2
C13' C 0.4597(6) 0.6528(8) 0.4517(6) 0.055(2) Uani 0.346(4) 1 d D . P A 2
H13D H 0.4540 0.6695 0.4899 0.082 Uiso 0.346(4) 1 calc R U P A 2
H13E H 0.4531 0.5969 0.4496 0.082 Uiso 0.346(4) 1 calc R U P A 2
H13F H 0.4170 0.6777 0.4293 0.082 Uiso 0.346(4) 1 calc R U P A 2
C14' C 0.5572(9) 0.7613(5) 0.4362(7) 0.056(2) Uani 0.346(4) 1 d D . P A 2
H14D H 0.5527 0.7758 0.4749 0.084 Uiso 0.346(4) 1 calc R U P A 2
H14E H 0.5146 0.7883 0.4149 0.084 Uiso 0.346(4) 1 calc R U P A 2
H14F H 0.6123 0.7754 0.4224 0.084 Uiso 0.346(4) 1 calc R U P A 2
C15 C 0.8117(3) 0.6238(2) 0.55093(15) 0.0238(8) Uani 0.497(4) 1 d DG . P B 1
C16 C 0.7792(3) 0.6884(3) 0.5768(2) 0.0279(8) Uani 0.497(4) 1 d DG . P B 1
C17 C 0.8000(4) 0.7042(3) 0.6310(2) 0.0296(9) Uani 0.497(4) 1 d G . P B 1
H17A H 0.7779 0.7483 0.6487 0.036 Uiso 0.497(4) 1 calc R U P B 1
C18 C 0.8533(4) 0.6554(4) 0.65930(17) 0.0340(12) Uani 0.497(4) 1 d G . P B 1
H18A H 0.8675 0.6662 0.6963 0.041 Uiso 0.497(4) 1 calc R U P B 1
C19 C 0.8857(4) 0.5908(4) 0.63342(19) 0.0316(15) Uani 0.497(4) 1 d G . P B 1
H19A H 0.9221 0.5575 0.6528 0.038 Uiso 0.497(4) 1 calc R U P B 1
C20 C 0.8649(3) 0.5751(3) 0.57923(19) 0.0244(11) Uani 0.497(4) 1 d DG . P B 1
C21 C 0.7159(4) 0.7413(4) 0.5478(3) 0.0316(14) Uani 0.497(4) 1 d D . P B 1
H21A H 0.7012 0.7189 0.5113 0.038 Uiso 0.497(4) 1 calc R U P B 1
C22 C 0.6380(5) 0.7470(7) 0.5830(4) 0.051(2) Uani 0.497(4) 1 d D . P B 1
H22A H 0.5968 0.7790 0.5643 0.076 Uiso 0.497(4) 1 calc R U P B 1
H22B H 0.6520 0.7702 0.6185 0.076 Uiso 0.497(4) 1 calc R U P B 1
H22C H 0.6151 0.6955 0.5889 0.076 Uiso 0.497(4) 1 calc R U P B 1
C23 C 0.7533(6) 0.8213(5) 0.5396(5) 0.046(2) Uani 0.497(4) 1 d D . P B 1
H23A H 0.7088 0.8586 0.5336 0.069 Uiso 0.497(4) 1 calc R U P B 1
H23B H 0.7901 0.8206 0.5076 0.069 Uiso 0.497(4) 1 calc R U P B 1
H23C H 0.7851 0.8357 0.5723 0.069 Uiso 0.497(4) 1 calc R U P B 1
C24 C 0.9024(4) 0.5030(4) 0.5518(3) 0.0292(15) Uani 0.497(4) 1 d D . P B 1
H24A H 0.8580 0.4823 0.5272 0.035 Uiso 0.497(4) 1 calc R U P B 1
C25 C 0.9252(8) 0.4379(5) 0.5901(4) 0.053(2) Uani 0.497(4) 1 d D . P B 1
H25A H 0.9402 0.3924 0.5685 0.080 Uiso 0.497(4) 1 calc R U P B 1
H25B H 0.8778 0.4258 0.6137 0.080 Uiso 0.497(4) 1 calc R U P B 1
H25C H 0.9725 0.4533 0.6128 0.080 Uiso 0.497(4) 1 calc R U P B 1
C26 C 0.9742(6) 0.5242(7) 0.5143(4) 0.058(2) Uani 0.497(4) 1 d D . P B 1
H26A H 0.9869 0.4808 0.4901 0.087 Uiso 0.497(4) 1 calc R U P B 1
H26B H 1.0231 0.5366 0.5365 0.087 Uiso 0.497(4) 1 calc R U P B 1
H26C H 0.9589 0.5690 0.4921 0.087 Uiso 0.497(4) 1 calc R U P B 1
C15' C 0.8230(2) 0.6214(2) 0.54952(15) 0.0238(8) Uani 0.503(4) 1 d DG . P B 2
C16' C 0.7826(3) 0.6794(3) 0.5782(2) 0.0279(8) Uani 0.503(4) 1 d DG . P B 2
C17' C 0.8055(4) 0.6961(3) 0.6318(2) 0.0296(9) Uani 0.503(4) 1 d G . P B 2
H17B H 0.7779 0.7358 0.6514 0.036 Uiso 0.503(4) 1 calc R U P B 2
C18' C 0.8687(4) 0.6546(4) 0.65690(17) 0.0340(12) Uani 0.503(4) 1 d G . P B 2
H18B H 0.8843 0.6660 0.6936 0.041 Uiso 0.503(4) 1 calc R U P B 2
C19' C 0.9091(3) 0.5966(4) 0.6283(2) 0.0316(15) Uani 0.503(4) 1 d G . P B 2
H19B H 0.9523 0.5682 0.6454 0.038 Uiso 0.503(4) 1 calc R U P B 2
C20' C 0.8862(3) 0.5799(3) 0.57456(19) 0.0244(11) Uani 0.503(4) 1 d DG . P B 2
C21' C 0.7036(4) 0.7222(4) 0.5587(3) 0.0316(14) Uani 0.503(4) 1 d D . P B 2
H21B H 0.6871 0.6975 0.5233 0.038 Uiso 0.503(4) 1 calc R U P B 2
C22' C 0.6283(5) 0.7158(7) 0.5963(4) 0.051(2) Uani 0.503(4) 1 d D . P B 2
H22D H 0.5795 0.7369 0.5776 0.076 Uiso 0.503(4) 1 calc R U P B 2
H22E H 0.6386 0.7448 0.6301 0.076 Uiso 0.503(4) 1 calc R U P B 2
H22F H 0.6185 0.6617 0.6052 0.076 Uiso 0.503(4) 1 calc R U P B 2
C23' C 0.7206(7) 0.8067(4) 0.5452(4) 0.046(2) Uani 0.503(4) 1 d D . P B 2
H23D H 0.6733 0.8282 0.5252 0.069 Uiso 0.503(4) 1 calc R U P B 2
H23E H 0.7706 0.8105 0.5226 0.069 Uiso 0.503(4) 1 calc R U P B 2
H23F H 0.7288 0.8355 0.5794 0.069 Uiso 0.503(4) 1 calc R U P B 2
C24' C 0.9311(4) 0.5126(4) 0.5459(3) 0.0292(15) Uani 0.503(4) 1 d D . P B 2
H24B H 0.9125 0.5111 0.5068 0.035 Uiso 0.503(4) 1 calc R U P B 2
C25' C 0.9066(7) 0.4370(5) 0.5729(5) 0.053(2) Uani 0.503(4) 1 d D . P B 2
H25D H 0.9253 0.3940 0.5500 0.080 Uiso 0.503(4) 1 calc R U P B 2
H25E H 0.8461 0.4349 0.5769 0.080 Uiso 0.503(4) 1 calc R U P B 2
H25F H 0.9326 0.4334 0.6091 0.080 Uiso 0.503(4) 1 calc R U P B 2
C26' C 1.0249(5) 0.5222(7) 0.5467(5) 0.058(2) Uani 0.503(4) 1 d D . P B 2
H26D H 1.0504 0.4832 0.5232 0.087 Uiso 0.503(4) 1 calc R U P B 2
H26E H 1.0453 0.5162 0.5843 0.087 Uiso 0.503(4) 1 calc R U P B 2
H26F H 1.0394 0.5736 0.5332 0.087 Uiso 0.503(4) 1 calc R U P B 2
N3 N 0.7333(2) 0.3977(2) 0.45035(14) 0.0317(8) Uani 1 1 d D . . . .
N4 N 0.8631(2) 0.4447(2) 0.37224(14) 0.0313(8) Uani 1 1 d D . . . .
C27 C 0.8122(3) 0.3641(2) 0.44746(17) 0.0317(9) Uani 1 1 d . . . . .
H27A H 0.827(3) 0.322(3) 0.473(2) 0.038 Uiso 1 1 d . U . . .
C28 C 0.8731(3) 0.3858(2) 0.41168(17) 0.0316(9) Uani 1 1 d . . . . .
H28A H 0.927(3) 0.363(3) 0.419(2) 0.038 Uiso 1 1 d . U . . .
C29 C 0.6633(2) 0.3582(2) 0.47661(15) 0.0300(13) Uani 0.617(4) 1 d DG . P C 1
C30 C 0.6399(3) 0.2871(2) 0.45568(19) 0.0405(17) Uani 0.617(4) 1 d DG . P C 1
C31 C 0.5738(4) 0.2475(3) 0.4790(3) 0.060(2) Uani 0.617(4) 1 d G . P C 1
H31A H 0.5578 0.1989 0.4647 0.072 Uiso 0.617(4) 1 calc R U P C 1
C32 C 0.5312(4) 0.2789(4) 0.5231(3) 0.073(3) Uani 0.617(4) 1 d G . P C 1
H32A H 0.4860 0.2519 0.5390 0.088 Uiso 0.617(4) 1 calc R U P C 1
C33 C 0.5546(4) 0.3500(4) 0.5441(2) 0.057(2) Uani 0.617(4) 1 d G . P C 1
H33A H 0.5255 0.3715 0.5743 0.068 Uiso 0.617(4) 1 calc R U P C 1
C34 C 0.6207(3) 0.3897(2) 0.52079(17) 0.0341(16) Uani 0.617(4) 1 d DG . P C 1
C35 C 0.6785(5) 0.2523(4) 0.4050(3) 0.047(2) Uani 0.617(4) 1 d D . P C 1
H35A H 0.7157 0.2926 0.3892 0.056 Uiso 0.617(4) 1 calc R U P C 1
C36 C 0.7339(6) 0.1820(5) 0.4167(4) 0.062(3) Uani 0.617(4) 1 d D . P C 1
H36A H 0.7859 0.1992 0.4335 0.093 Uiso 0.617(4) 1 calc R U P C 1
H36B H 0.7460 0.1552 0.3823 0.093 Uiso 0.617(4) 1 calc R U P C 1
H36C H 0.7051 0.1470 0.4418 0.093 Uiso 0.617(4) 1 calc R U P C 1
C37 C 0.6142(5) 0.2334(6) 0.3600(4) 0.056(2) Uani 0.617(4) 1 d D . P C 1
H37A H 0.5824 0.2798 0.3511 0.084 Uiso 0.617(4) 1 calc R U P C 1
H37B H 0.5764 0.1934 0.3733 0.084 Uiso 0.617(4) 1 calc R U P C 1
H37C H 0.6429 0.2151 0.3271 0.084 Uiso 0.617(4) 1 calc R U P C 1
C38 C 0.6427(5) 0.4679(4) 0.5436(2) 0.0353(18) Uani 0.617(4) 1 d D . P C 1
H38A H 0.7024 0.4770 0.5346 0.042 Uiso 0.617(4) 1 calc R U P C 1
C39 C 0.6343(7) 0.4773(7) 0.6059(2) 0.059(2) Uani 0.617(4) 1 d D . P C 1
H39A H 0.6617 0.4342 0.6243 0.089 Uiso 0.617(4) 1 calc R U P C 1
H39B H 0.5754 0.4781 0.6158 0.089 Uiso 0.617(4) 1 calc R U P C 1
H39C H 0.6603 0.5257 0.6172 0.089 Uiso 0.617(4) 1 calc R U P C 1
C40 C 0.5935(5) 0.5315(4) 0.5152(3) 0.0433(19) Uani 0.617(4) 1 d D . P C 1
H40A H 0.6047 0.5301 0.4757 0.065 Uiso 0.617(4) 1 calc R U P C 1
H40B H 0.6103 0.5816 0.5300 0.065 Uiso 0.617(4) 1 calc R U P C 1
H40C H 0.5341 0.5237 0.5216 0.065 Uiso 0.617(4) 1 calc R U P C 1
C29' C 0.6748(4) 0.3413(3) 0.4656(2) 0.0300(13) Uani 0.383(4) 1 d DG . P C 2
C30' C 0.6543(5) 0.2757(4) 0.4361(3) 0.0405(17) Uani 0.383(4) 1 d DG . P C 2
C31' C 0.5918(6) 0.2273(4) 0.4549(4) 0.060(2) Uani 0.383(4) 1 d G . P C 2
H31B H 0.5778 0.1824 0.4347 0.072 Uiso 0.383(4) 1 calc R U P C 2
C32' C 0.5499(6) 0.2446(6) 0.5032(4) 0.073(3) Uani 0.383(4) 1 d G . P C 2
H32B H 0.5073 0.2115 0.5160 0.088 Uiso 0.383(4) 1 calc R U P C 2
C33' C 0.5705(6) 0.3102(6) 0.5327(3) 0.057(2) Uani 0.383(4) 1 d G . P C 2
H33B H 0.5419 0.3221 0.5657 0.068 Uiso 0.383(4) 1 calc R U P C 2
C34' C 0.6330(5) 0.3586(4) 0.5139(3) 0.0341(16) Uani 0.383(4) 1 d DG . P C 2
C35' C 0.6983(6) 0.2565(6) 0.3826(3) 0.047(2) Uani 0.383(4) 1 d D . P C 2
H35B H 0.7319 0.3028 0.3727 0.056 Uiso 0.383(4) 1 calc R U P C 2
C36' C 0.7595(7) 0.1886(7) 0.3864(6) 0.062(3) Uani 0.383(4) 1 d D . P C 2
H36D H 0.8026 0.2005 0.4135 0.093 Uiso 0.383(4) 1 calc R U P C 2
H36E H 0.7852 0.1801 0.3505 0.093 Uiso 0.383(4) 1 calc R U P C 2
H36F H 0.7297 0.1422 0.3977 0.093 Uiso 0.383(4) 1 calc R U P C 2
C37' C 0.6369(7) 0.2435(9) 0.3348(5) 0.056(2) Uani 0.383(4) 1 d D . P C 2
H37D H 0.6052 0.2907 0.3284 0.084 Uiso 0.383(4) 1 calc R U P C 2
H37E H 0.5988 0.2017 0.3443 0.084 Uiso 0.383(4) 1 calc R U P C 2
H37F H 0.6678 0.2299 0.3016 0.084 Uiso 0.383(4) 1 calc R U P C 2
C38' C 0.6522(7) 0.4326(5) 0.5453(3) 0.0353(18) Uani 0.383(4) 1 d D . P C 2
H38B H 0.7124 0.4439 0.5392 0.042 Uiso 0.383(4) 1 calc R U P C 2
C39' C 0.6395(11) 0.4274(10) 0.6075(3) 0.059(2) Uani 0.383(4) 1 d D . P C 2
H39D H 0.6539 0.3756 0.6202 0.089 Uiso 0.383(4) 1 calc R U P C 2
H39E H 0.5813 0.4381 0.6163 0.089 Uiso 0.383(4) 1 calc R U P C 2
H39F H 0.6750 0.4652 0.6259 0.089 Uiso 0.383(4) 1 calc R U P C 2
C40' C 0.6040(8) 0.5020(6) 0.5239(4) 0.0433(19) Uani 0.383(4) 1 d D . P C 2
H40D H 0.6050 0.5021 0.4837 0.065 Uiso 0.383(4) 1 calc R U P C 2
H40E H 0.6295 0.5494 0.5377 0.065 Uiso 0.383(4) 1 calc R U P C 2
H40F H 0.5464 0.4991 0.5366 0.065 Uiso 0.383(4) 1 calc R U P C 2
C41 C 0.8997(2) 0.4348(2) 0.31988(14) 0.0286(14) Uani 0.566(4) 1 d DG . P D 1
C42 C 0.9332(3) 0.5019(2) 0.29827(19) 0.0352(16) Uani 0.566(4) 1 d DG . P D 1
C43 C 0.9726(4) 0.5005(3) 0.2476(2) 0.055(2) Uani 0.566(4) 1 d G . P D 1
H43A H 0.9955 0.5464 0.2328 0.066 Uiso 0.566(4) 1 calc R U P D 1
C44 C 0.9786(4) 0.4320(4) 0.21851(18) 0.065(3) Uani 0.566(4) 1 d G . P D 1
H44A H 1.0056 0.4311 0.1839 0.078 Uiso 0.566(4) 1 calc R U P D 1
C45 C 0.9451(4) 0.3649(3) 0.2401(2) 0.0466(19) Uani 0.566(4) 1 d G . P D 1
H45A H 0.9492 0.3181 0.2202 0.056 Uiso 0.566(4) 1 calc R U P D 1
C46 C 0.9056(3) 0.3663(2) 0.29080(19) 0.0308(14) Uani 0.566(4) 1 d DG . P D 1
C47 C 0.9262(5) 0.5798(4) 0.3270(3) 0.0402(17) Uani 0.566(4) 1 d D . P D 1
H47A H 0.8734 0.5781 0.3485 0.048 Uiso 0.566(4) 1 calc R U P D 1
C48 C 0.9952(7) 0.5861(9) 0.3688(5) 0.095(4) Uani 0.566(4) 1 d D . P D 1
H48A H 0.9875 0.6329 0.3906 0.142 Uiso 0.566(4) 1 calc R U P D 1
H48B H 1.0487 0.5884 0.3498 0.142 Uiso 0.566(4) 1 calc R U P D 1
H48C H 0.9941 0.5411 0.3930 0.142 Uiso 0.566(4) 1 calc R U P D 1
C49 C 0.9202(10) 0.6491(6) 0.2906(5) 0.087(4) Uani 0.566(4) 1 d D U P D 1
H49A H 0.9346 0.6952 0.3116 0.131 Uiso 0.566(4) 1 calc R U P D 1
H49B H 0.8634 0.6538 0.2767 0.131 Uiso 0.566(4) 1 calc R U P D 1
H49C H 0.9586 0.6434 0.2597 0.131 Uiso 0.566(4) 1 calc R U P D 1
C50 C 0.8650(4) 0.2909(4) 0.3086(3) 0.0374(16) Uani 0.566(4) 1 d D . P D 1
H50A H 0.8274 0.3032 0.3400 0.045 Uiso 0.566(4) 1 calc R U P D 1
C51 C 0.8121(6) 0.2526(6) 0.2643(3) 0.055(2) Uani 0.566(4) 1 d D . P D 1
H51A H 0.7789 0.2114 0.2808 0.083 Uiso 0.566(4) 1 calc R U P D 1
H51B H 0.8483 0.2309 0.2360 0.083 Uiso 0.566(4) 1 calc R U P D 1
H51C H 0.7751 0.2908 0.2478 0.083 Uiso 0.566(4) 1 calc R U P D 1
C52 C 0.9285(6) 0.2321(5) 0.3294(4) 0.059(3) Uani 0.566(4) 1 d D . P D 1
H52A H 0.8997 0.1849 0.3403 0.088 Uiso 0.566(4) 1 calc R U P D 1
H52B H 0.9581 0.2534 0.3610 0.088 Uiso 0.566(4) 1 calc R U P D 1
H52C H 0.9681 0.2204 0.3001 0.088 Uiso 0.566(4) 1 calc R U P D 1
C41' C 0.9212(3) 0.4552(3) 0.32664(19) 0.0286(14) Uani 0.434(4) 1 d DG . P D 2
C42' C 0.9535(4) 0.5266(3) 0.3124(2) 0.0352(16) Uani 0.434(4) 1 d DG . P D 2
C43' C 1.0001(5) 0.5345(4) 0.2647(3) 0.055(2) Uani 0.434(4) 1 d G . P D 2
H43B H 1.0222 0.5833 0.2550 0.066 Uiso 0.434(4) 1 calc R U P D 2
C44' C 1.0144(5) 0.4711(5) 0.2314(3) 0.065(3) Uani 0.434(4) 1 d G . P D 2
H44B H 1.0463 0.4765 0.1988 0.078 Uiso 0.434(4) 1 calc R U P D 2
C45' C 0.9822(5) 0.3997(4) 0.2456(3) 0.0466(19) Uani 0.434(4) 1 d G . P D 2
H45B H 0.9920 0.3564 0.2228 0.056 Uiso 0.434(4) 1 calc R U P D 2
C46' C 0.9355(4) 0.3918(3) 0.2933(2) 0.0308(14) Uani 0.434(4) 1 d DG . P D 2
C47' C 0.9449(6) 0.5941(4) 0.3510(3) 0.0402(17) Uani 0.434(4) 1 d D . P D 2
H47B H 0.8867 0.5930 0.3653 0.048 Uiso 0.434(4) 1 calc R U P D 2
C48' C 1.0018(9) 0.5851(10) 0.4002(5) 0.095(4) Uani 0.434(4) 1 d D . P D 2
H48D H 0.9813 0.6171 0.4305 0.142 Uiso 0.434(4) 1 calc R U P D 2
H48E H 1.0580 0.6014 0.3903 0.142 Uiso 0.434(4) 1 calc R U P D 2
H48F H 1.0027 0.5312 0.4117 0.142 Uiso 0.434(4) 1 calc R U P D 2
C49' C 0.9565(13) 0.6710(6) 0.3235(5) 0.087(4) Uani 0.434(4) 1 d D U P D 2
H49D H 0.9022 0.6927 0.3142 0.131 Uiso 0.434(4) 1 calc R U P D 2
H49E H 0.9893 0.6643 0.2900 0.131 Uiso 0.434(4) 1 calc R U P D 2
H49F H 0.9857 0.7058 0.3485 0.131 Uiso 0.434(4) 1 calc R U P D 2
C50' C 0.8969(5) 0.3123(4) 0.3010(3) 0.0374(16) Uani 0.434(4) 1 d D . P D 2
H50B H 0.8542 0.3166 0.3306 0.045 Uiso 0.434(4) 1 calc R U P D 2
C51' C 0.8539(7) 0.2812(7) 0.2499(4) 0.055(2) Uani 0.434(4) 1 d D . P D 2
H51D H 0.8271 0.2321 0.2585 0.083 Uiso 0.434(4) 1 calc R U P D 2
H51E H 0.8949 0.2734 0.2207 0.083 Uiso 0.434(4) 1 calc R U P D 2
H51F H 0.8119 0.3181 0.2375 0.083 Uiso 0.434(4) 1 calc R U P D 2
C52' C 0.9616(7) 0.2535(7) 0.3200(5) 0.059(3) Uani 0.434(4) 1 d D . P D 2
H52D H 0.9346 0.2039 0.3266 0.088 Uiso 0.434(4) 1 calc R U P D 2
H52E H 0.9876 0.2714 0.3540 0.088 Uiso 0.434(4) 1 calc R U P D 2
H52F H 1.0042 0.2475 0.2916 0.088 Uiso 0.434(4) 1 calc R U P D 2
Li1 Li 0.3063(5) 0.3988(5) 0.3416(4) 0.045(2) Uani 1 1 d . . . . .
O1 O 0.1972(5) 0.3535(5) 0.3058(3) 0.0678(19) Uani 0.529(2) 1 d D . P E 1
O2 O 0.2063(7) 0.4466(7) 0.3948(4) 0.115(3) Uani 0.529(2) 1 d D U P E 1
C53 C 0.1928(11) 0.3426(9) 0.2488(4) 0.094(4) Uani 0.529(2) 1 d D . P E 1
H53A H 0.1612 0.2957 0.2409 0.142 Uiso 0.529(2) 1 calc R U P E 1
H53B H 0.2489 0.3377 0.2338 0.142 Uiso 0.529(2) 1 calc R U P E 1
H53C H 0.1650 0.3868 0.2319 0.142 Uiso 0.529(2) 1 calc R U P E 1
C54 C 0.1170(7) 0.3523(10) 0.3292(6) 0.118(4) Uani 0.529(2) 1 d D U P E 1
H54A H 0.1024 0.3007 0.3434 0.142 Uiso 0.529(2) 1 calc R U P E 1
H54B H 0.0742 0.3695 0.3028 0.142 Uiso 0.529(2) 1 calc R U P E 1
C55 C 0.1298(10) 0.4110(11) 0.3760(7) 0.184(6) Uani 0.529(2) 1 d D U P E 1
H55A H 0.0924 0.4544 0.3671 0.220 Uiso 0.529(2) 1 calc R U P E 1
H55B H 0.1058 0.3862 0.4090 0.220 Uiso 0.529(2) 1 calc R U P E 1
C56 C 0.2259(10) 0.4618(8) 0.4521(4) 0.094(3) Uani 0.529(2) 1 d D U P E 1
H56A H 0.1752 0.4768 0.4716 0.141 Uiso 0.529(2) 1 calc R U P E 1
H56B H 0.2665 0.5036 0.4543 0.141 Uiso 0.529(2) 1 calc R U P E 1
H56C H 0.2490 0.4153 0.4689 0.141 Uiso 0.529(2) 1 calc R U P E 1
O1' O 0.3262(6) 0.2815(6) 0.3665(4) 0.0678(19) Uani 0.471(2) 1 d D . P E 2
O2' O 0.2206(7) 0.3762(6) 0.4032(6) 0.115(3) Uani 0.471(2) 1 d D U P E 2
C53' C 0.3856(10) 0.2296(8) 0.3463(8) 0.094(4) Uani 0.471(2) 1 d D . P E 2
H53D H 0.3733 0.1778 0.3599 0.142 Uiso 0.471(2) 1 calc R U P E 2
H53E H 0.4409 0.2452 0.3588 0.142 Uiso 0.471(2) 1 calc R U P E 2
H53F H 0.3841 0.2295 0.3061 0.142 Uiso 0.471(2) 1 calc R U P E 2
C54' C 0.2832(8) 0.2619(13) 0.4153(5) 0.118(4) Uani 0.471(2) 1 d D . P E 2
H54C H 0.3049 0.2888 0.4480 0.142 Uiso 0.471(2) 1 calc R U P E 2
H54D H 0.2812 0.2057 0.4218 0.142 Uiso 0.471(2) 1 calc R U P E 2
C55' C 0.1987(10) 0.2952(7) 0.3950(13) 0.184(6) Uani 0.471(2) 1 d D U P E 2
H55C H 0.1875 0.2828 0.3560 0.220 Uiso 0.471(2) 1 calc R U P E 2
H55D H 0.1515 0.2788 0.4181 0.220 Uiso 0.471(2) 1 calc R U P E 2
C56' C 0.1401(8) 0.4120(9) 0.3974(8) 0.094(3) Uani 0.471(2) 1 d D U P E 2
H56D H 0.0996 0.3847 0.4203 0.141 Uiso 0.471(2) 1 calc R U P E 2
H56E H 0.1226 0.4098 0.3589 0.141 Uiso 0.471(2) 1 calc R U P E 2
H56F H 0.1434 0.4658 0.4092 0.141 Uiso 0.471(2) 1 calc R U P E 2
O3 O 0.2981(4) 0.5027(4) 0.2982(3) 0.0598(16) Uani 0.529(2) 1 d D . P E 1
O4 O 0.3572(5) 0.3782(4) 0.2654(3) 0.0578(15) Uani 0.529(2) 1 d D . P E 1
C57 C 0.2457(11) 0.5679(8) 0.3036(8) 0.130(5) Uani 0.529(2) 1 d D U P E 1
H57A H 0.2616 0.6069 0.2765 0.195 Uiso 0.529(2) 1 calc R U P E 1
H57B H 0.2514 0.5894 0.3406 0.195 Uiso 0.529(2) 1 calc R U P E 1
H57C H 0.1879 0.5526 0.2974 0.195 Uiso 0.529(2) 1 calc R U P E 1
C58 C 0.3352(7) 0.5018(6) 0.2442(4) 0.066(3) Uani 0.529(2) 1 d D . P E 1
H58A H 0.3626 0.5519 0.2376 0.079 Uiso 0.529(2) 1 calc R U P E 1
H58B H 0.2907 0.4959 0.2165 0.079 Uiso 0.529(2) 1 calc R U P E 1
C59 C 0.3997(7) 0.4366(6) 0.2361(5) 0.078(3) Uani 0.529(2) 1 d D . P E 1
H59A H 0.4073 0.4232 0.1969 0.094 Uiso 0.529(2) 1 calc R U P E 1
H59B H 0.4540 0.4492 0.2528 0.094 Uiso 0.529(2) 1 calc R U P E 1
C60 C 0.4129(9) 0.3144(8) 0.2586(8) 0.109(5) Uani 0.529(2) 1 d D . P E 1
H60A H 0.4019 0.2893 0.2233 0.163 Uiso 0.529(2) 1 calc R U P E 1
H60B H 0.4045 0.2774 0.2884 0.163 Uiso 0.529(2) 1 calc R U P E 1
H60C H 0.4703 0.3329 0.2593 0.163 Uiso 0.529(2) 1 calc R U P E 1
O3' O 0.3832(5) 0.4396(6) 0.4078(3) 0.0598(16) Uani 0.471(2) 1 d D . P E 2
O4' O 0.4425(5) 0.3952(5) 0.3134(3) 0.0578(15) Uani 0.471(2) 1 d D . P E 2
C57' C 0.3509(15) 0.4283(14) 0.4623(5) 0.130(5) Uani 0.471(2) 1 d D U P E 2
H57D H 0.2944 0.4077 0.4600 0.195 Uiso 0.471(2) 1 calc R U P E 2
H57E H 0.3500 0.4775 0.4818 0.195 Uiso 0.471(2) 1 calc R U P E 2
H57F H 0.3862 0.3918 0.4821 0.195 Uiso 0.471(2) 1 calc R U P E 2
C58' C 0.4720(6) 0.4287(9) 0.4073(4) 0.066(3) Uani 0.471(2) 1 d D . P E 2
H58C H 0.4875 0.3752 0.4167 0.079 Uiso 0.471(2) 1 calc R U P E 2
H58D H 0.5005 0.4647 0.4324 0.079 Uiso 0.471(2) 1 calc R U P E 2
C59' C 0.4904(9) 0.4469(9) 0.3476(4) 0.078(3) Uani 0.471(2) 1 d D . P E 2
H59C H 0.4753 0.5009 0.3395 0.094 Uiso 0.471(2) 1 calc R U P E 2
H59D H 0.5503 0.4402 0.3401 0.094 Uiso 0.471(2) 1 calc R U P E 2
C60' C 0.4567(12) 0.3930(14) 0.2551(5) 0.109(5) Uani 0.471(2) 1 d D . P E 2
H60D H 0.5017 0.3568 0.2470 0.163 Uiso 0.471(2) 1 calc R U P E 2
H60E H 0.4722 0.4444 0.2421 0.163 Uiso 0.471(2) 1 calc R U P E 2
H60F H 0.4060 0.3763 0.2364 0.163 Uiso 0.471(2) 1 calc R U P E 2
O5 O 0.3335(7) 0.2967(7) 0.3833(5) 0.114(3) Uani 0.529(2) 1 d D U P E 1
O6 O 0.4176(6) 0.4463(5) 0.3710(4) 0.088(2) Uani 0.529(2) 1 d D . P E 1
C61 C 0.2690(8) 0.2432(7) 0.3956(7) 0.081(4) Uani 0.529(2) 1 d D . P E 1
H61A H 0.2599 0.2417 0.4354 0.121 Uiso 0.529(2) 1 calc R U P E 1
H61B H 0.2851 0.1919 0.3828 0.121 Uiso 0.529(2) 1 calc R U P E 1
H61C H 0.2178 0.2591 0.3772 0.121 Uiso 0.529(2) 1 calc R U P E 1
C62 C 0.3923(10) 0.3139(9) 0.4250(7) 0.149(6) Uani 0.529(2) 1 d D U P E 1
H62A H 0.4307 0.2699 0.4294 0.178 Uiso 0.529(2) 1 calc R U P E 1
H62B H 0.3631 0.3219 0.4603 0.178 Uiso 0.529(2) 1 calc R U P E 1
C63 C 0.4428(12) 0.3876(8) 0.4101(8) 0.178(10) Uani 0.529(2) 1 d D . P E 1
H63A H 0.4524 0.4149 0.4451 0.214 Uiso 0.529(2) 1 calc R U P E 1
H63B H 0.4978 0.3693 0.3976 0.214 Uiso 0.529(2) 1 calc R U P E 1
C64 C 0.4219(11) 0.5263(6) 0.3786(7) 0.095(4) Uani 0.529(2) 1 d D U P E 1
H64A H 0.4559 0.5377 0.4109 0.143 Uiso 0.529(2) 1 calc R U P E 1
H64B H 0.3658 0.5468 0.3841 0.143 Uiso 0.529(2) 1 calc R U P E 1
H64C H 0.4468 0.5503 0.3462 0.143 Uiso 0.529(2) 1 calc R U P E 1
O5' O 0.2756(9) 0.3556(5) 0.2540(6) 0.114(3) Uani 0.471(2) 1 d D U P E 2
O6' O 0.2740(5) 0.5141(7) 0.3309(4) 0.088(2) Uani 0.471(2) 1 d D . P E 2
C61' C 0.2573(11) 0.2792(6) 0.2401(8) 0.081(4) Uani 0.471(2) 1 d D . P E 2
H61D H 0.2816 0.2672 0.2043 0.121 Uiso 0.471(2) 1 calc R U P E 2
H61E H 0.1971 0.2724 0.2385 0.121 Uiso 0.471(2) 1 calc R U P E 2
H61F H 0.2806 0.2447 0.2679 0.121 Uiso 0.471(2) 1 calc R U P E 2
C62' C 0.2194(12) 0.4183(7) 0.2450(9) 0.149(6) Uani 0.471(2) 1 d D U P E 2
H62C H 0.1627 0.4004 0.2539 0.178 Uiso 0.471(2) 1 calc R U P E 2
H62D H 0.2202 0.4309 0.2054 0.178 Uiso 0.471(2) 1 calc R U P E 2
C63' C 0.2359(14) 0.4934(9) 0.2776(6) 0.178(10) Uani 0.471(2) 1 d D . P E 2
H63C H 0.2670 0.5254 0.2511 0.214 Uiso 0.471(2) 1 calc R U P E 2
H63D H 0.1802 0.5172 0.2799 0.214 Uiso 0.471(2) 1 calc R U P E 2
C64' C 0.3456(9) 0.5610(8) 0.3251(8) 0.095(4) Uani 0.471(2) 1 d D U P E 2
H64D H 0.3287 0.6148 0.3210 0.143 Uiso 0.471(2) 1 calc R U P E 2
H64E H 0.3769 0.5448 0.2927 0.143 Uiso 0.471(2) 1 calc R U P E 2
H64F H 0.3805 0.5557 0.3578 0.143 Uiso 0.471(2) 1 calc R U P E 2
O1S O 0.1468(7) 0.3751(6) 0.1120(5) 0.086(4) Uani 0.471(2) 1 d D . P E 2
O2S O 0.2610(6) 0.4990(8) 0.1399(5) 0.109(5) Uani 0.471(2) 1 d D . P E 2
C1S C 0.0661(7) 0.3438(9) 0.1047(7) 0.079(5) Uani 0.471(2) 1 d D . P E 2
H1SA H 0.0563 0.3346 0.0655 0.118 Uiso 0.471(2) 1 calc R U P E 2
H1SB H 0.0247 0.3801 0.1186 0.118 Uiso 0.471(2) 1 calc R U P E 2
H1SC H 0.0617 0.2952 0.1248 0.118 Uiso 0.471(2) 1 calc R U P E 2
C2S C 0.1465(8) 0.4487(7) 0.0863(6) 0.086(5) Uani 0.471(2) 1 d D . P E 2
H2SA H 0.1129 0.4861 0.1073 0.103 Uiso 0.471(2) 1 calc R U P E 2
H2SB H 0.1252 0.4456 0.0483 0.103 Uiso 0.471(2) 1 calc R U P E 2
C3S C 0.2389(8) 0.4699(12) 0.0874(5) 0.109(7) Uani 0.471(2) 1 d D U P E 2
H3SA H 0.2728 0.4239 0.0789 0.131 Uiso 0.471(2) 1 calc R U P E 2
H3SB H 0.2504 0.5093 0.0590 0.131 Uiso 0.471(2) 1 calc R U P E 2
C4S C 0.3482(7) 0.5126(15) 0.1446(11) 0.131(8) Uani 0.471(2) 1 d D U P E 2
H4SA H 0.3694 0.5332 0.1099 0.196 Uiso 0.471(2) 1 calc R U P E 2
H4SB H 0.3766 0.4643 0.1531 0.196 Uiso 0.471(2) 1 calc R U P E 2
H4SC H 0.3585 0.5498 0.1740 0.196 Uiso 0.471(2) 1 calc R U P E 2

loop_
_atom_site_aniso_label
_atom_site_aniso_U_11
_atom_site_aniso_U_22
_atom_site_aniso_U_33
_atom_site_aniso_U_23
_atom_site_aniso_U_13
_atom_site_aniso_U_12
Dy1 0.02385(6) 0.01970(5) 0.02186(5) -0.00218(6) 0.00029(7) 0.00219(6)
N1 0.0273(16) 0.0261(15) 0.0270(14) -0.0016(12) -0.0060(12) 0.0045(12)
N2 0.0267(16) 0.0242(14) 0.0245(14) -0.0037(11) -0.0009(12) -0.0011(11)
C1 0.0326(18) 0.0240(17) 0.0340(19) -0.0015(15) -0.0021(16) 0.0042(15)
C2 0.031(2) 0.0233(16) 0.0311(18) -0.0022(14) -0.0022(15) -0.0008(14)
C3 0.0247(18) 0.024(2) 0.0289(19) 0.0028(16) -0.0031(15) 0.0002(16)
C4 0.036(2) 0.034(2) 0.0232(17) 0.0053(15) 0.0000(16) 0.0041(17)
C5 0.044(2) 0.041(2) 0.0258(19) 0.0044(17) -0.0092(18) 0.003(2)
C6 0.036(2) 0.056(4) 0.038(2) 0.010(2) -0.014(2) 0.004(3)
C7 0.036(3) 0.050(5) 0.038(3) 0.006(3) -0.005(2) 0.016(3)
C8 0.029(3) 0.034(3) 0.029(2) 0.006(2) 0.001(2) 0.007(2)
C9 0.042(3) 0.036(3) 0.024(2) 0.011(3) 0.002(2) 0.002(3)
C10 0.053(4) 0.110(7) 0.033(3) 0.031(4) 0.015(3) 0.021(5)
C11 0.046(4) 0.042(3) 0.056(4) -0.008(3) -0.006(3) 0.005(3)
C12 0.033(3) 0.049(4) 0.040(3) -0.006(3) -0.005(2) 0.018(2)
C13 0.044(4) 0.081(5) 0.039(3) -0.007(4) 0.001(3) 0.026(3)
C14 0.063(5) 0.047(4) 0.059(4) -0.022(3) -0.017(4) 0.022(3)
C3' 0.0247(18) 0.024(2) 0.0289(19) 0.0028(16) -0.0031(15) 0.0002(16)
C4' 0.036(2) 0.034(2) 0.0232(17) 0.0053(15) 0.0000(16) 0.0041(17)
C5' 0.044(2) 0.041(2) 0.0258(19) 0.0044(17) -0.0092(18) 0.003(2)
C6' 0.036(2) 0.056(4) 0.038(2) 0.010(2) -0.014(2) 0.004(3)
C7' 0.036(3) 0.050(5) 0.038(3) 0.006(3) -0.005(2) 0.016(3)
C8' 0.029(3) 0.034(3) 0.029(2) 0.006(2) 0.001(2) 0.007(2)
C9' 0.042(3) 0.036(3) 0.024(2) 0.011(3) 0.002(2) 0.002(3)
C10' 0.053(4) 0.110(7) 0.033(3) 0.031(4) 0.015(3) 0.021(5)
C11' 0.046(4) 0.042(3) 0.056(4) -0.008(3) -0.006(3) 0.005(3)
C12' 0.033(3) 0.049(4) 0.040(3) -0.006(3) -0.005(2) 0.018(2)
C13' 0.044(4) 0.081(5) 0.039(3) -0.007(4) 0.001(3) 0.026(3)
C14' 0.063(5) 0.047(4) 0.059(4) -0.022(3) -0.017(4) 0.022(3)
C15 0.0212(18) 0.0255(17) 0.0246(16) -0.0020(14) 0.0008(14) -0.0046(15)
C16 0.0301(16) 0.0243(17) 0.0293(17) -0.0060(14) 0.0014(18) -0.0034(16)
C17 0.034(2) 0.028(2) 0.0274(18) -0.0057(15) 0.0042(15) -0.0032(16)
C18 0.042(3) 0.039(2) 0.0216(18) -0.0017(17) 0.0002(19) -0.006(2)
C19 0.028(4) 0.040(3) 0.027(2) 0.005(2) 0.000(2) 0.001(3)
C20 0.020(3) 0.0293(19) 0.024(2) 0.0008(17) 0.005(2) -0.0043(19)
C21 0.033(3) 0.044(3) 0.018(2) -0.003(2) 0.003(2) 0.006(3)
C22 0.034(3) 0.078(7) 0.040(4) -0.023(3) 0.005(3) 0.008(4)
C23 0.052(6) 0.038(3) 0.049(3) -0.002(3) -0.013(4) 0.009(4)
C24 0.027(4) 0.033(3) 0.027(2) 0.003(2) 0.004(2) 0.002(3)
C25 0.070(5) 0.037(3) 0.054(6) -0.005(4) -0.018(5) 0.008(3)
C26 0.042(4) 0.057(5) 0.075(5) -0.021(4) 0.010(3) 0.005(4)
C15' 0.0212(18) 0.0255(17) 0.0246(16) -0.0020(14) 0.0008(14) -0.0046(15)
C16' 0.0301(16) 0.0243(17) 0.0293(17) -0.0060(14) 0.0014(18) -0.0034(16)
C17' 0.034(2) 0.028(2) 0.0274(18) -0.0057(15) 0.0042(15) -0.0032(16)
C18' 0.042(3) 0.039(2) 0.0216(18) -0.0017(17) 0.0002(19) -0.006(2)
C19' 0.028(4) 0.040(3) 0.027(2) 0.005(2) 0.000(2) 0.001(3)
C20' 0.020(3) 0.0293(19) 0.024(2) 0.0008(17) 0.005(2) -0.0043(19)
C21' 0.033(3) 0.044(3) 0.018(2) -0.003(2) 0.003(2) 0.006(3)
C22' 0.034(3) 0.078(7) 0.040(4) -0.023(3) 0.005(3) 0.008(4)
C23' 0.052(6) 0.038(3) 0.049(3) -0.002(3) -0.013(4) 0.009(4)
C24' 0.027(4) 0.033(3) 0.027(2) 0.003(2) 0.004(2) 0.002(3)
C25' 0.070(5) 0.037(3) 0.054(6) -0.005(4) -0.018(5) 0.008(3)
C26' 0.042(4) 0.057(5) 0.075(5) -0.021(4) 0.010(3) 0.005(4)
N3 0.039(2) 0.0312(16) 0.0246(14) 0.0068(13) -0.0058(13) -0.0043(14)
N4 0.0383(18) 0.0316(17) 0.0239(15) 0.0003(13) 0.0036(13) 0.0127(14)
C27 0.049(2) 0.0209(16) 0.0253(17) 0.0030(14) -0.0158(16) 0.0037(16)
C28 0.044(2) 0.0268(18) 0.0237(16) -0.0056(14) -0.0083(16) 0.0113(16)
C29 0.040(3) 0.023(3) 0.027(3) 0.005(2) -0.003(2) -0.002(2)
C30 0.056(4) 0.031(3) 0.034(4) 0.003(3) -0.008(3) -0.010(3)
C31 0.075(5) 0.042(4) 0.062(6) 0.004(4) -0.013(5) -0.026(4)
C32 0.102(6) 0.054(5) 0.065(6) 0.014(4) 0.017(5) -0.041(4)
C33 0.062(4) 0.062(6) 0.046(4) 0.014(4) 0.016(3) -0.021(4)
C34 0.041(3) 0.034(4) 0.027(2) 0.009(3) 0.006(2) -0.004(3)
C35 0.059(4) 0.035(3) 0.045(5) -0.004(3) -0.010(4) -0.003(3)
C36 0.081(6) 0.050(4) 0.054(5) -0.001(4) -0.010(4) 0.006(4)
C37 0.063(5) 0.050(4) 0.055(6) -0.001(4) -0.012(4) -0.018(4)
C38 0.040(3) 0.040(5) 0.027(2) 0.003(3) 0.006(2) -0.003(3)
C39 0.076(5) 0.076(6) 0.026(3) 0.003(5) 0.007(3) 0.010(6)
C40 0.044(3) 0.044(5) 0.042(3) -0.001(3) 0.001(3) 0.003(4)
C29' 0.040(3) 0.023(3) 0.027(3) 0.005(2) -0.003(2) -0.002(2)
C30' 0.056(4) 0.031(3) 0.034(4) 0.003(3) -0.008(3) -0.010(3)
C31' 0.075(5) 0.042(4) 0.062(6) 0.004(4) -0.013(5) -0.026(4)
C32' 0.102(6) 0.054(5) 0.065(6) 0.014(4) 0.017(5) -0.041(4)
C33' 0.062(4) 0.062(6) 0.046(4) 0.014(4) 0.016(3) -0.021(4)
C34' 0.041(3) 0.034(4) 0.027(2) 0.009(3) 0.006(2) -0.004(3)
C35' 0.059(4) 0.035(3) 0.045(5) -0.004(3) -0.010(4) -0.003(3)
C36' 0.081(6) 0.050(4) 0.054(5) -0.001(4) -0.010(4) 0.006(4)
C37' 0.063(5) 0.050(4) 0.055(6) -0.001(4) -0.012(4) -0.018(4)
C38' 0.040(3) 0.040(5) 0.027(2) 0.003(3) 0.006(2) -0.003(3)
C39' 0.076(5) 0.076(6) 0.026(3) 0.003(5) 0.007(3) 0.010(6)
C40' 0.044(3) 0.044(5) 0.042(3) -0.001(3) 0.001(3) 0.003(4)
C41 0.025(3) 0.040(3) 0.021(2) -0.005(2) -0.002(2) 0.008(2)
C42 0.028(3) 0.038(4) 0.040(3) -0.002(3) 0.012(2) -0.001(2)
C43 0.055(4) 0.061(6) 0.048(4) 0.000(4) 0.028(3) 0.001(4)
C44 0.059(5) 0.090(8) 0.045(4) 0.001(5) 0.022(4) 0.015(5)
C45 0.043(4) 0.061(5) 0.036(3) -0.015(3) 0.005(3) 0.015(3)
C46 0.026(3) 0.039(4) 0.027(2) -0.009(3) -0.003(2) 0.004(2)
C47 0.034(3) 0.046(4) 0.041(4) -0.006(3) 0.014(3) -0.013(3)
C48 0.065(6) 0.107(8) 0.112(11) -0.045(9) -0.032(8) 0.003(6)
C49 0.125(9) 0.065(6) 0.072(7) 0.019(5) 0.030(6) -0.017(6)
C50 0.033(4) 0.044(4) 0.035(3) -0.016(3) 0.000(3) 0.004(3)
C51 0.054(5) 0.059(5) 0.053(4) -0.031(3) -0.004(4) 0.010(4)
C52 0.085(7) 0.042(4) 0.050(4) -0.011(3) -0.008(4) 0.020(4)
C41' 0.025(3) 0.040(3) 0.021(2) -0.005(2) -0.002(2) 0.008(2)
C42' 0.028(3) 0.038(4) 0.040(3) -0.002(3) 0.012(2) -0.001(2)
C43' 0.055(4) 0.061(6) 0.048(4) 0.000(4) 0.028(3) 0.001(4)
C44' 0.059(5) 0.090(8) 0.045(4) 0.001(5) 0.022(4) 0.015(5)
C45' 0.043(4) 0.061(5) 0.036(3) -0.015(3) 0.005(3) 0.015(3)
C46' 0.026(3) 0.039(4) 0.027(2) -0.009(3) -0.003(2) 0.004(2)
C47' 0.034(3) 0.046(4) 0.041(4) -0.006(3) 0.014(3) -0.013(3)
C48' 0.065(6) 0.107(8) 0.112(11) -0.045(9) -0.032(8) 0.003(6)
C49' 0.125(9) 0.065(6) 0.072(7) 0.019(5) 0.030(6) -0.017(6)
C50' 0.033(4) 0.044(4) 0.035(3) -0.016(3) 0.000(3) 0.004(3)
C51' 0.054(5) 0.059(5) 0.053(4) -0.031(3) -0.004(4) 0.010(4)
C52' 0.085(7) 0.042(4) 0.050(4) -0.011(3) -0.008(4) 0.020(4)
Li1 0.043(4) 0.048(5) 0.044(4) -0.010(4) 0.009(3) -0.015(3)
O1 0.056(4) 0.078(4) 0.069(4) 0.023(3) 0.001(3) -0.024(3)
O2 0.121(5) 0.099(5) 0.125(5) 0.020(4) 0.066(4) 0.033(4)
C53 0.113(9) 0.055(6) 0.116(9) 0.000(6) 0.056(7) 0.007(6)
C54 0.097(9) 0.153(11) 0.105(8) 0.059(6) 0.032(7) 0.011(8)
C55 0.180(8) 0.188(9) 0.183(9) 0.005(7) -0.002(7) -0.007(7)
C56 0.114(7) 0.067(6) 0.102(6) -0.005(5) 0.068(5) 0.017(5)
O1' 0.056(4) 0.078(4) 0.069(4) 0.023(3) 0.001(3) -0.024(3)
O2' 0.121(5) 0.099(5) 0.125(5) 0.020(4) 0.066(4) 0.033(4)
C53' 0.113(9) 0.055(6) 0.116(9) 0.000(6) 0.056(7) 0.007(6)
C54' 0.097(9) 0.153(11) 0.105(8) 0.059(6) 0.032(7) 0.011(8)
C55' 0.180(8) 0.188(9) 0.183(9) 0.005(7) -0.002(7) -0.007(7)
C56' 0.114(7) 0.067(6) 0.102(6) -0.005(5) 0.068(5) 0.017(5)
O3 0.051(3) 0.062(4) 0.067(3) -0.024(3) -0.008(3) 0.009(3)
O4 0.059(3) 0.058(3) 0.057(3) -0.014(3) 0.021(3) -0.008(3)
C57 0.177(12) 0.107(9) 0.106(9) -0.005(7) 0.054(8) 0.047(8)
C58 0.067(5) 0.054(5) 0.078(6) -0.004(4) -0.001(5) -0.008(4)
C59 0.075(6) 0.100(8) 0.061(6) 0.000(6) 0.006(5) -0.020(6)
C60 0.094(8) 0.125(11) 0.107(9) -0.002(9) 0.053(6) 0.035(7)
O3' 0.051(3) 0.062(4) 0.067(3) -0.024(3) -0.008(3) 0.009(3)
O4' 0.059(3) 0.058(3) 0.057(3) -0.014(3) 0.021(3) -0.008(3)
C57' 0.177(12) 0.107(9) 0.106(9) -0.005(7) 0.054(8) 0.047(8)
C58' 0.067(5) 0.054(5) 0.078(6) -0.004(4) -0.001(5) -0.008(4)
C59' 0.075(6) 0.100(8) 0.061(6) 0.000(6) 0.006(5) -0.020(6)
C60' 0.094(8) 0.125(11) 0.107(9) -0.002(9) 0.053(6) 0.035(7)
O5 0.125(6) 0.090(5) 0.126(6) 0.004(5) -0.049(5) -0.022(5)
O6 0.050(3) 0.136(7) 0.079(4) 0.011(5) 0.014(3) 0.023(4)
C61 0.085(8) 0.060(6) 0.097(8) -0.011(6) -0.013(7) -0.001(5)
C62 0.143(8) 0.158(9) 0.144(9) 0.014(7) -0.021(7) 0.013(7)
C63 0.117(14) 0.153(17) 0.27(3) -0.066(18) -0.005(16) 0.018(13)
C64 0.130(8) 0.066(6) 0.089(7) -0.021(5) 0.027(6) -0.054(5)
O5' 0.125(6) 0.090(5) 0.126(6) 0.004(5) -0.049(5) -0.022(5)
O6' 0.050(3) 0.136(7) 0.079(4) 0.011(5) 0.014(3) 0.023(4)
C61' 0.085(8) 0.060(6) 0.097(8) -0.011(6) -0.013(7) -0.001(5)
C62' 0.143(8) 0.158(9) 0.144(9) 0.014(7) -0.021(7) 0.013(7)
C63' 0.117(14) 0.153(17) 0.27(3) -0.066(18) -0.005(16) 0.018(13)
C64' 0.130(8) 0.066(6) 0.089(7) -0.021(5) 0.027(6) -0.054(5)
O1S 0.110(9) 0.075(7) 0.075(7) 0.019(6) -0.022(7) -0.024(7)
O2S 0.082(8) 0.107(10) 0.139(11) -0.032(9) -0.008(8) -0.008(7)
C1S 0.090(11) 0.074(10) 0.072(10) -0.005(8) -0.018(9) -0.018(9)
C2S 0.104(13) 0.086(11) 0.068(10) 0.010(8) -0.003(9) 0.009(11)
C3S 0.099(10) 0.113(11) 0.114(10) 0.001(9) -0.008(8) 0.007(9)
C4S 0.102(12) 0.127(15) 0.164(16) 0.032(14) -0.048(12) -0.010(13)

loop_
_atom_type_symbol
_atom_type_description
_atom_type_scat_dispersion_real
_atom_type_scat_dispersion_imag
_atom_type_scat_source
C C 0.0033 0.0016 'International Tables Vol C Tables 4.2.6.8 and 6.1.1.4'
H H 0.0000 0.0000 'International Tables Vol C Tables 4.2.6.8 and 6.1.1.4'
Li Li -0.0003 0.0001 'International Tables Vol C Tables 4.2.6.8 and 6.1.1.4'
N N 0.0061 0.0033 'International Tables Vol C Tables 4.2.6.8 and 6.1.1.4'
O O 0.0106 0.0060 'International Tables Vol C Tables 4.2.6.8 and 6.1.1.4'
Dy Dy -0.1892 4.4098 'International Tables Vol C Tables 4.2.6.8 and 6.1.1.4'

loop_
_geom_angle_atom_site_label_1
_geom_angle_atom_site_label_2
_geom_angle_atom_site_label_3
_geom_angle
N1 Dy1 N3 120.03(13)
N1 Dy1 N2 82.99(12)
N3 Dy1 N2 120.58(12)
N1 Dy1 N4 117.04(12)
N3 Dy1 N4 82.15(14)
N2 Dy1 N4 138.63(13)
N1 Dy1 C1 32.13(13)
N3 Dy1 C1 148.83(14)
N2 Dy1 C1 58.83(13)
N4 Dy1 C1 119.73(13)
N1 Dy1 C2 59.31(12)
N3 Dy1 C2 148.95(13)
N2 Dy1 C2 31.68(12)
N4 Dy1 C2 127.42(13)
C1 Dy1 C2 29.28(13)
N1 Dy1 C27 146.99(13)
N3 Dy1 C27 31.46(14)
N2 Dy1 C27 122.91(12)
N4 Dy1 C27 58.74(13)
C1 Dy1 C27 178.19(13)
C2 Dy1 C27 152.22(12)
N1 Dy1 C28 145.40(12)
N3 Dy1 C28 58.77(14)
N2 Dy1 C28 129.33(12)
N4 Dy1 C28 31.61(13)
C1 Dy1 C28 149.41(14)
C2 Dy1 C28 141.89(13)
C27 Dy1 C28 29.41(14)
C1 N1 C3' 123.4(4)
C1 N1 C3 114.4(3)
C1 N1 Dy1 91.7(2)
C3' N1 Dy1 143.5(3)
C3 N1 Dy1 150.5(3)
C2 N2 C15' 118.6(3)
C2 N2 C15 118.3(3)
C2 N2 Dy1 91.4(2)
C15' N2 Dy1 147.2(3)
C15 N2 Dy1 149.9(3)
C2 C1 N1 124.7(4)
C2 C1 Dy1 75.7(2)
N1 C1 Dy1 56.19(19)
C2 C1 H1A 121(3)
N1 C1 H1A 114(3)
Dy1 C1 H1A 143(3)
C1 C2 N2 124.6(4)
C1 C2 Dy1 75.0(2)
N2 C2 Dy1 56.91(19)
C1 C2 H2A 118(3)
N2 C2 H2A 118(4)
Dy1 C2 H2A 146(4)
C4 C3 C8 120.0
C4 C3 N1 118.7(3)
C8 C3 N1 121.2(3)
C5 C4 C3 120.0
C5 C4 C9 118.3(3)
C3 C4 C9 121.7(3)
C6 C5 C4 120.0
C6 C5 H5A 120.0
C4 C5 H5A 120.0
C5 C6 C7 120.0
C5 C6 H6A 120.0
C7 C6 H6A 120.0
C8 C7 C6 120.0
C8 C7 H7A 120.0
C6 C7 H7A 120.0
C7 C8 C3 120.0
C7 C8 C12 118.9(3)
C3 C8 C12 121.0(3)
C11 C9 C10 108.4(6)
C11 C9 C4 110.6(5)
C10 C9 C4 113.5(5)
C11 C9 H9A 108.1
C10 C9 H9A 108.1
C4 C9 H9A 108.1
C9 C10 H10A 109.5
C9 C10 H10B 109.5
H10A C10 H10B 109.5
C9 C10 H10C 109.5
H10A C10 H10C 109.5
H10B C10 H10C 109.5
C9 C11 H11A 109.5
C9 C11 H11B 109.5
H11A C11 H11B 109.5
C9 C11 H11C 109.5
H11A C11 H11C 109.5
H11B C11 H11C 109.5
C13 C12 C14 110.0(6)
C13 C12 C8 112.3(5)
C14 C12 C8 110.9(5)
C13 C12 H12A 107.8
C14 C12 H12A 107.8
C8 C12 H12A 107.8
C12 C13 H13A 109.5
C12 C13 H13B 109.5
H13A C13 H13B 109.5
C12 C13 H13C 109.5
H13A C13 H13C 109.5
H13B C13 H13C 109.5
C12 C14 H14A 109.5
C12 C14 H14B 109.5
H14A C14 H14B 109.5
C12 C14 H14C 109.5
H14A C14 H14C 109.5
H14B C14 H14C 109.5
C4' C3' C8' 120.0
C4' C3' N1 118.8(4)
C8' C3' N1 121.0(4)
C3' C4' C5' 120.0
C3' C4' C9' 120.9(5)
C5' C4' C9' 119.1(5)
C4' C5' C6' 120.0
C4' C5' H5'A 120.0
C6' C5' H5'A 120.0
C7' C6' C5' 120.0
C7' C6' H6'A 120.0
C5' C6' H6'A 120.0
C6' C7' C8' 120.0
C6' C7' H7'A 120.0
C8' C7' H7'A 120.0
C7' C8' C3' 120.0
C7' C8' C12' 117.4(5)
C3' C8' C12' 122.6(5)
C10' C9' C11' 106.1(8)
C10' C9' C4' 119.3(9)
C11' C9' C4' 108.1(9)
C10' C9' H9'A 107.6
C11' C9' H9'A 107.6
C4' C9' H9'A 107.6
C9' C10' H10D 109.5
C9' C10' H10E 109.5
H10D C10' H10E 109.5
C9' C10' H10F 109.5
H10D C10' H10F 109.5
H10E C10' H10F 109.5
C9' C11' H11D 109.5
C9' C11' H11E 109.5
H11D C11' H11E 109.5
C9' C11' H11F 109.5
H11D C11' H11F 109.5
H11E C11' H11F 109.5
C14' C12' C13' 109.8(8)
C14' C12' C8' 111.2(9)
C13' C12' C8' 112.8(9)
C14' C12' H12B 107.6
C13' C12' H12B 107.6
C8' C12' H12B 107.6
C12' C13' H13D 109.5
C12' C13' H13E 109.5
H13D C13' H13E 109.5
C12' C13' H13F 109.5
H13D C13' H13F 109.5
H13E C13' H13F 109.5
C12' C14' H14D 109.5
C12' C14' H14E 109.5
H14D C14' H14E 109.5
C12' C14' H14F 109.5
H14D C14' H14F 109.5
H14E C14' H14F 109.5
C16 C15 C20 120.0
C16 C15 N2 124.7(3)
C20 C15 N2 115.3(3)
C15 C16 C17 120.0
C15 C16 C21 121.5(4)
C17 C16 C21 118.4(4)
C18 C17 C16 120.0
C18 C17 H17A 120.0
C16 C17 H17A 120.0
C17 C18 C19 120.0
C17 C18 H18A 120.0
C19 C18 H18A 120.0
C18 C19 C20 120.0
C18 C19 H19A 120.0
C20 C19 H19A 120.0
C19 C20 C15 120.0
C19 C20 C24 118.5(4)
C15 C20 C24 121.5(4)
C22 C21 C23 109.9(7)
C22 C21 C16 109.0(6)
C23 C21 C16 109.9(6)
C22 C21 H21A 109.4
C23 C21 H21A 109.4
C16 C21 H21A 109.4
C21 C22 H22A 109.5
C21 C22 H22B 109.5
H22A C22 H22B 109.5
C21 C22 H22C 109.5
H22A C22 H22C 109.5
H22B C22 H22C 109.5
C21 C23 H23A 109.5
C21 C23 H23B 109.5
H23A C23 H23B 109.5
C21 C23 H23C 109.5
H23A C23 H23C 109.5
H23B C23 H23C 109.5
C25 C24 C26 111.5(7)
C25 C24 C20 115.8(6)
C26 C24 C20 111.2(6)
C25 C24 H24A 105.8
C26 C24 H24A 105.8
C20 C24 H24A 105.8
C24 C25 H25A 109.5
C24 C25 H25B 109.5
H25A C25 H25B 109.5
C24 C25 H25C 109.5
H25A C25 H25C 109.5
H25B C25 H25C 109.5
C24 C26 H26A 109.5
C24 C26 H26B 109.5
H26A C26 H26B 109.5
C24 C26 H26C 109.5
H26A C26 H26C 109.5
H26B C26 H26C 109.5
C16' C15' C20' 120.0
C16' C15' N2 119.1(3)
C20' C15' N2 120.8(3)
C17' C16' C15' 120.0
C17' C16' C21' 114.0(4)
C15' C16' C21' 125.5(4)
C16' C17' C18' 120.0
C16' C17' H17B 120.0
C18' C17' H17B 120.0
C19' C18' C17' 120.0
C19' C18' H18B 120.0
C17' C18' H18B 120.0
C18' C19' C20' 120.0
C18' C19' H19B 120.0
C20' C19' H19B 120.0
C19' C20' C15' 120.0
C19' C20' C24' 117.4(4)
C15' C20' C24' 122.6(4)
C22' C21' C23' 110.0(7)
C22' C21' C16' 115.8(6)
C23' C21' C16' 112.3(6)
C22' C21' H21B 106.0
C23' C21' H21B 106.0
C16' C21' H21B 106.0
C21' C22' H22D 109.5
C21' C22' H22E 109.5
H22D C22' H22E 109.5
C21' C22' H22F 109.5
H22D C22' H22F 109.5
H22E C22' H22F 109.5
C21' C23' H23D 109.5
C21' C23' H23E 109.5
H23D C23' H23E 109.5
C21' C23' H23F 109.5
H23D C23' H23F 109.5
H23E C23' H23F 109.5
C26' C24' C25' 110.3(7)
C26' C24' C20' 112.1(6)
C25' C24' C20' 109.8(6)
C26' C24' H24B 108.2
C25' C24' H24B 108.2
C20' C24' H24B 108.2
C24' C25' H25D 109.5
C24' C25' H25E 109.5
H25D C25' H25E 109.5
C24' C25' H25F 109.5
H25D C25' H25F 109.5
H25E C25' H25F 109.5
C24' C26' H26D 109.5
C24' C26' H26E 109.5
H26D C26' H26E 109.5
C24' C26' H26F 109.5
H26D C26' H26F 109.5
H26E C26' H26F 109.5
C27 N3 C29' 109.2(4)
C27 N3 C29 121.6(3)
C27 N3 Dy1 92.5(3)
C29' N3 Dy1 158.2(4)
C29 N3 Dy1 142.8(3)
C28 N4 C41 118.5(3)
C28 N4 C41' 122.2(4)
C28 N4 Dy1 91.7(2)
C41 N4 Dy1 149.7(3)
C41' N4 Dy1 140.6(3)
C28 C27 N3 124.7(4)
C28 C27 Dy1 75.9(2)
N3 C27 Dy1 56.0(2)
C28 C27 H27A 116(3)
N3 C27 H27A 120(3)
Dy1 C27 H27A 149(3)
C27 C28 N4 123.5(4)
C27 C28 Dy1 74.7(2)
N4 C28 Dy1 56.7(2)
C27 C28 H28A 115(3)
N4 C28 H28A 121(3)
Dy1 C28 H28A 143(3)
C30 C29 C34 120.0
C30 C29 N3 117.8(3)
C34 C29 N3 122.2(3)
C29 C30 C31 120.0
C29 C30 C35 123.0(4)
C31 C30 C35 116.8(4)
C32 C31 C30 120.0
C32 C31 H31A 120.0
C30 C31 H31A 120.0
C31 C32 C33 120.0
C31 C32 H32A 120.0
C33 C32 H32A 120.0
C32 C33 C34 120.0
C32 C33 H33A 120.0
C34 C33 H33A 120.0
C33 C34 C29 120.0
C33 C34 C38 118.4(4)
C29 C34 C38 121.6(4)
C30 C35 C36 113.9(6)
C30 C35 C37 112.9(6)
C36 C35 C37 110.7(6)
C30 C35 H35A 106.2
C36 C35 H35A 106.2
C37 C35 H35A 106.2
C35 C36 H36A 109.5
C35 C36 H36B 109.5
H36A C36 H36B 109.5
C35 C36 H36C 109.5
H36A C36 H36C 109.5
H36B C36 H36C 109.5
C35 C37 H37A 109.5
C35 C37 H37B 109.5
H37A C37 H37B 109.5
C35 C37 H37C 109.5
H37A C37 H37C 109.5
H37B C37 H37C 109.5
C34 C38 C40 111.3(5)
C34 C38 C39 116.1(6)
C40 C38 C39 109.1(6)
C34 C38 H38A 106.6
C40 C38 H38A 106.6
C39 C38 H38A 106.6
C38 C39 H39A 109.5
C38 C39 H39B 109.5
H39A C39 H39B 109.5
C38 C39 H39C 109.5
H39A C39 H39C 109.5
H39B C39 H39C 109.5
C38 C40 H40A 109.5
C38 C40 H40B 109.5
H40A C40 H40B 109.5
C38 C40 H40C 109.5
H40A C40 H40C 109.5
H40B C40 H40C 109.5
C30' C29' C34' 120.0
C30' C29' N3 126.5(4)
C34' C29' N3 113.4(4)
C29' C30' C31' 120.0
C29' C30' C35' 120.8(6)
C31' C30' C35' 119.2(6)
C30' C31' C32' 120.0
C30' C31' H31B 120.0
C32' C31' H31B 120.0
C33' C32' C31' 120.0
C33' C32' H32B 120.0
C31' C32' H32B 120.0
C32' C33' C34' 120.0
C32' C33' H33B 120.0
C34' C33' H33B 120.0
C33' C34' C29' 120.0
C33' C34' C38' 119.5(6)
C29' C34' C38' 120.5(6)
C30' C35' C36' 114.5(9)
C30' C35' C37' 112.3(8)
C36' C35' C37' 110.1(8)
C30' C35' H35B 106.5
C36' C35' H35B 106.5
C37' C35' H35B 106.5
C35' C36' H36D 109.5
C35' C36' H36E 109.5
H36D C36' H36E 109.5
C35' C36' H36F 109.5
H36D C36' H36F 109.5
H36E C36' H36F 109.5
C35' C37' H37D 109.5
C35' C37' H37E 109.5
H37D C37' H37E 109.5
C35' C37' H37F 109.5
H37D C37' H37F 109.5
H37E C37' H37F 109.5
C40' C38' C34' 113.0(8)
C40' C38' C39' 108.4(8)
C34' C38' C39' 114.7(9)
C40' C38' H38B 106.8
C34' C38' H38B 106.8
C39' C38' H38B 106.8
C38' C39' H39D 109.5
C38' C39' H39E 109.5
H39D C39' H39E 109.5
C38' C39' H39F 109.5
H39D C39' H39F 109.5
H39E C39' H39F 109.5
C38' C40' H40D 109.5
C38' C40' H40E 109.5
H40D C40' H40E 109.5
C38' C40' H40F 109.5
H40D C40' H40F 109.5
H40E C40' H40F 109.5
C42 C41 C46 120.0
C42 C41 N4 113.6(3)
C46 C41 N4 126.4(3)
C41 C42 C43 120.0
C41 C42 C47 122.8(4)
C43 C42 C47 117.2(4)
C44 C43 C42 120.0
C44 C43 H43A 120.0
C42 C43 H43A 120.0
C45 C44 C43 120.0
C45 C44 H44A 120.0
C43 C44 H44A 120.0
C44 C45 C46 120.0
C44 C45 H45A 120.0
C46 C45 H45A 120.0
C45 C46 C41 120.0
C45 C46 C50 115.7(4)
C41 C46 C50 124.1(4)
C49 C47 C48 112.8(8)
C49 C47 C42 116.4(7)
C48 C47 C42 108.7(7)
C49 C47 H47A 106.1
C48 C47 H47A 106.1
C42 C47 H47A 106.1
C47 C48 H48A 109.5
C47 C48 H48B 109.5
H48A C48 H48B 109.5
C47 C48 H48C 109.5
H48A C48 H48C 109.5
H48B C48 H48C 109.5
C47 C49 H49A 109.5
C47 C49 H49B 109.5
H49A C49 H49B 109.5
C47 C49 H49C 109.5
H49A C49 H49C 109.5
H49B C49 H49C 109.5
C46 C50 C51 114.4(6)
C46 C50 C52 112.3(6)
C51 C50 C52 108.3(6)
C46 C50 H50A 107.1
C51 C50 H50A 107.1
C52 C50 H50A 107.1
C50 C51 H51A 109.5
C50 C51 H51B 109.5
H51A C51 H51B 109.5
C50 C51 H51C 109.5
H51A C51 H51C 109.5
H51B C51 H51C 109.5
C50 C52 H52A 109.5
C50 C52 H52B 109.5
H52A C52 H52B 109.5
C50 C52 H52C 109.5
H52A C52 H52C 109.5
H52B C52 H52C 109.5
C42' C41' C46' 120.0
C42' C41' N4 122.7(4)
C46' C41' N4 116.8(4)
C43' C42' C41' 120.0
C43' C42' C47' 119.5(5)
C41' C42' C47' 120.3(5)
C44' C43' C42' 120.0
C44' C43' H43B 120.0
C42' C43' H43B 120.0
C43' C44' C45' 120.0
C43' C44' H44B 120.0
C45' C44' H44B 120.0
C46' C45' C44' 120.0
C46' C45' H45B 120.0
C44' C45' H45B 120.0
C45' C46' C41' 120.0
C45' C46' C50' 114.4(5)
C41' C46' C50' 125.3(5)
C49' C47' C42' 113.7(8)
C49' C47' C48' 111.5(10)
C42' C47' C48' 110.9(9)
C49' C47' H47B 106.8
C42' C47' H47B 106.8
C48' C47' H47B 106.8
C47' C48' H48D 109.5
C47' C48' H48E 109.5
H48D C48' H48E 109.5
C47' C48' H48F 109.5
H48D C48' H48F 109.5
H48E C48' H48F 109.5
C47' C49' H49D 109.5
C47' C49' H49E 109.5
H49D C49' H49E 109.5
C47' C49' H49F 109.5
H49D C49' H49F 109.5
H49E C49' H49F 109.5
C51' C50' C46' 113.9(8)
C51' C50' C52' 108.7(7)
C46' C50' C52' 111.4(7)
C51' C50' H50B 107.5
C46' C50' H50B 107.5
C52' C50' H50B 107.5
C50' C51' H51D 109.5
C50' C51' H51E 109.5
H51D C51' H51E 109.5
C50' C51' H51F 109.5
H51D C51' H51F 109.5
H51E C51' H51F 109.5
C50' C52' H52D 109.5
C50' C52' H52E 109.5
H52D C52' H52E 109.5
C50' C52' H52F 109.5
H52D C52' H52F 109.5
H52E C52' H52F 109.5
O2' Li1 O6' 96.1(5)
O4 Li1 O5 102.0(6)
O4 Li1 O3 73.8(4)
O5 Li1 O3 171.5(6)
O4 Li1 O6 92.0(5)
O5 Li1 O6 89.4(5)
O3 Li1 O6 83.5(5)
O4 Li1 O1 84.0(5)
O5 Li1 O1 93.3(5)
O3 Li1 O1 93.5(5)
O6 Li1 O1 175.5(6)
O2' Li1 O1' 73.5(5)
O6' Li1 O1' 169.3(6)
O2' Li1 O3' 84.5(5)
O6' Li1 O3' 85.5(5)
O1' Li1 O3' 90.9(5)
O4 Li1 O2 151.2(6)
O5 Li1 O2 100.6(6)
O3 Li1 O2 85.8(5)
O6 Li1 O2 105.8(5)
O1 Li1 O2 77.2(5)
O2' Li1 O4' 147.7(6)
O6' Li1 O4' 103.1(5)
O1' Li1 O4' 85.2(5)
O3' Li1 O4' 71.6(4)
O2' Li1 O5' 117.5(6)
O6' Li1 O5' 98.2(5)
O1' Li1 O5' 89.0(5)
O3' Li1 O5' 156.9(6)
O4' Li1 O5' 85.4(5)
C53 O1 C54 110.4(11)
C53 O1 Li1 120.0(9)
C54 O1 Li1 126.9(8)
C56 O2 C55 124.3(12)
C56 O2 Li1 118.0(9)
C55 O2 Li1 105.8(9)
O1 C53 H53A 109.5
O1 C53 H53B 109.5
H53A C53 H53B 109.5
O1 C53 H53C 109.5
H53A C53 H53C 109.5
H53B C53 H53C 109.5
O1 C54 C55 99.6(11)
O1 C54 H54A 111.9
C55 C54 H54A 111.9
O1 C54 H54B 111.9
C55 C54 H54B 111.9
H54A C54 H54B 109.6
O2 C55 C54 128.8(14)
O2 C55 H55A 105.1
C54 C55 H55A 105.1
O2 C55 H55B 105.1
C54 C55 H55B 105.1
H55A C55 H55B 105.9
O2 C56 H56A 109.5
O2 C56 H56B 109.5
H56A C56 H56B 109.5
O2 C56 H56C 109.5
H56A C56 H56C 109.5
H56B C56 H56C 109.5
C53' O1' C54' 118.1(13)
C53' O1' Li1 127.7(9)
C54' O1' Li1 113.1(10)
C56' O2' C55' 100.7(11)
C56' O2' Li1 116.5(10)
C55' O2' Li1 104.1(13)
O1' C53' H53D 109.5
O1' C53' H53E 109.5
H53D C53' H53E 109.5
O1' C53' H53F 109.5
H53D C53' H53F 109.5
H53E C53' H53F 109.5
O1' C54' C55' 94.1(13)
O1' C54' H54C 112.9
C55' C54' H54C 112.9
O1' C54' H54D 112.9
C55' C54' H54D 112.9
H54C C54' H54D 110.3
O2' C55' C54' 96.0(13)
O2' C55' H55C 112.5
C54' C55' H55C 112.5
O2' C55' H55D 112.5
C54' C55' H55D 112.5
H55C C55' H55D 110.1
O2' C56' H56D 109.5
O2' C56' H56E 109.5
H56D C56' H56E 109.5
O2' C56' H56F 109.5
H56D C56' H56F 109.5
H56E C56' H56F 109.5
C57 O3 C58 109.8(10)
C57 O3 Li1 132.7(9)
C58 O3 Li1 115.1(6)
C59 O4 C60 101.1(9)
C59 O4 Li1 121.5(7)
C60 O4 Li1 119.2(9)
O3 C57 H57A 109.5
O3 C57 H57B 109.5
H57A C57 H57B 109.5
O3 C57 H57C 109.5
H57A C57 H57C 109.5
H57B C57 H57C 109.5
O3 C58 C59 113.7(9)
O3 C58 H58A 108.8
C59 C58 H58A 108.8
O3 C58 H58B 108.8
C59 C58 H58B 108.8
H58A C58 H58B 107.7
O4 C59 C58 97.8(8)
O4 C59 H59A 112.2
C58 C59 H59A 112.2
O4 C59 H59B 112.2
C58 C59 H59B 112.2
H59A C59 H59B 109.8
O4 C60 H60A 109.5
O4 C60 H60B 109.5
H60A C60 H60B 109.5
O4 C60 H60C 109.5
H60A C60 H60C 109.5
H60B C60 H60C 109.5
C57' O3' C58' 110.4(12)
C57' O3' Li1 115.9(11)
C58' O3' Li1 121.4(7)
C60' O4' C59' 120.0(12)
C60' O4' Li1 116.6(10)
C59' O4' Li1 108.6(7)
O3' C57' H57D 109.5
O3' C57' H57E 109.5
H57D C57' H57E 109.5
O3' C57' H57F 109.5
H57D C57' H57F 109.5
H57E C57' H57F 109.5
O3' C58' C59' 100.1(9)
O3' C58' H58C 111.8
C59' C58' H58C 111.8
O3' C58' H58D 111.8
C59' C58' H58D 111.8
H58C C58' H58D 109.5
O4' C59' C58' 108.5(10)
O4' C59' H59C 110.0
C58' C59' H59C 110.0
O4' C59' H59D 110.0
C58' C59' H59D 110.0
H59C C59' H59D 108.4
O4' C60' H60D 109.5
O4' C60' H60E 109.5
H60D C60' H60E 109.5
O4' C60' H60F 109.5
H60D C60' H60F 109.5
H60E C60' H60F 109.5
C62 O5 C61 118.3(12)
C62 O5 Li1 107.9(9)
C61 O5 Li1 120.2(9)
C64 O6 C63 126.5(13)
C64 O6 Li1 118.4(10)
C63 O6 Li1 100.7(9)
O5 C61 H61A 109.5
O5 C61 H61B 109.5
H61A C61 H61B 109.5
O5 C61 H61C 109.5
H61A C61 H61C 109.5
H61B C61 H61C 109.5
O5 C62 C63 110.8(13)
O5 C62 H62A 109.5
C63 C62 H62A 109.5
O5 C62 H62B 109.5
C63 C62 H62B 109.5
H62A C62 H62B 108.1
O6 C63 C62 125.7(14)
O6 C63 H63A 105.9
C62 C63 H63A 105.9
O6 C63 H63B 105.9
C62 C63 H63B 105.9
H63A C63 H63B 106.2
O6 C64 H64A 109.5
O6 C64 H64B 109.5
H64A C64 H64B 109.5
O6 C64 H64C 109.5
H64A C64 H64C 109.5
H64B C64 H64C 109.5
C61' O5' C62' 123.4(13)
C61' O5' Li1 125.1(11)
C62' O5' Li1 91.7(10)
C64' O6' C63' 113.0(13)
C64' O6' Li1 111.1(9)
C63' O6' Li1 88.8(9)
O5' C61' H61D 109.5
O5' C61' H61E 109.5
H61D C61' H61E 109.5
O5' C61' H61F 109.5
H61D C61' H61F 109.5
H61E C61' H61F 109.5
O5' C62' C63' 116.9(15)
O5' C62' H62C 108.1
C63' C62' H62C 108.1
O5' C62' H62D 108.1
C63' C62' H62D 108.1
H62C C62' H62D 107.3
O6' C63' C62' 136.5(15)
O6' C63' H63C 103.0
C62' C63' H63C 103.0
O6' C63' H63D 103.0
C62' C63' H63D 103.0
H63C C63' H63D 105.1
O6' C64' H64D 109.5
O6' C64' H64E 109.5
H64D C64' H64E 109.5
O6' C64' H64F 109.5
H64D C64' H64F 109.5
H64E C64' H64F 109.5
C1S O1S C2S 106.5(11)
C3S O2S C4S 112.1(14)
O1S C1S H1SA 109.5
O1S C1S H1SB 109.5
H1SA C1S H1SB 109.5
O1S C1S H1SC 109.5
H1SA C1S H1SC 109.5
H1SB C1S H1SC 109.5
O1S C2S C3S 101.8(12)
O1S C2S H2SA 111.4
C3S C2S H2SA 111.4
O1S C2S H2SB 111.4
C3S C2S H2SB 111.4
H2SA C2S H2SB 109.3
O2S C3S C2S 110.0(11)
O2S C3S H3SA 109.7
C2S C3S H3SA 109.7
O2S C3S H3SB 109.7
C2S C3S H3SB 109.7
H3SA C3S H3SB 108.2
O2S C4S H4SA 109.5
O2S C4S H4SB 109.5
H4SA C4S H4SB 109.5
O2S C4S H4SC 109.5
H4SA C4S H4SC 109.5
H4SB C4S H4SC 109.5

loop_
_geom_bond_atom_site_label_1
_geom_bond_atom_site_label_2
_geom_bond_distance
Dy1 N1 2.221(3)
Dy1 N3 2.226(4)
Dy1 N2 2.246(3)
Dy1 N4 2.256(3)
Dy1 C1 2.672(4)
Dy1 C2 2.680(4)
Dy1 C27 2.683(4)
Dy1 C28 2.698(4)
N1 C1 1.422(5)
N1 C3' 1.425(6)
N1 C3 1.429(4)
N2 C2 1.408(5)
N2 C15' 1.426(5)
N2 C15 1.427(5)
C1 C2 1.353(6)
C1 H1A 1.02(5)
C2 H2A 0.88(5)
C3 C4 1.3900
C3 C8 1.3900
C4 C5 1.3900
C4 C9 1.541(6)
C5 C6 1.3900
C5 H5A 0.9500
C6 C7 1.3900
C6 H6A 0.9500
C7 C8 1.3900
C7 H7A 0.9500
C8 C12 1.539(6)
C9 C11 1.520(8)
C9 C10 1.524(7)
C9 H9A 1.0000
C10 H10A 0.9800
C10 H10B 0.9800
C10 H10C 0.9800
C11 H11A 0.9800
C11 H11B 0.9800
C11 H11C 0.9800
C12 C13 1.516(8)
C12 C14 1.523(8)
C12 H12A 1.0000
C13 H13A 0.9800
C13 H13B 0.9800
C13 H13C 0.9800
C14 H14A 0.9800
C14 H14B 0.9800
C14 H14C 0.9800
C3' C4' 1.3900
C3' C8' 1.3900
C4' C5' 1.3900
C4' C9' 1.543(9)
C5' C6' 1.3900
C5' H5'A 0.9500
C6' C7' 1.3900
C6' H6'A 0.9500
C7' C8' 1.3900
C7' H7'A 0.9500
C8' C12' 1.543(9)
C9' C10' 1.528(9)
C9' C11' 1.539(9)
C9' H9'A 1.0000
C10' H10D 0.9800
C10' H10E 0.9800
C10' H10F 0.9800
C11' H11D 0.9800
C11' H11E 0.9800
C11' H11F 0.9800
C12' C14' 1.519(9)
C12' C13' 1.519(10)
C12' H12B 1.0000
C13' H13D 0.9800
C13' H13E 0.9800
C13' H13F 0.9800
C14' H14D 0.9800
C14' H14E 0.9800
C14' H14F 0.9800
C15 C16 1.3900
C15 C20 1.3900
C16 C17 1.3900
C16 C21 1.546(7)
C17 C18 1.3900
C17 H17A 0.9500
C18 C19 1.3900
C18 H18A 0.9500
C19 C20 1.3900
C19 H19A 0.9500
C20 C24 1.543(7)
C21 C22 1.524(8)
C21 C23 1.530(9)
C21 H21A 1.0000
C22 H22A 0.9800
C22 H22B 0.9800
C22 H22C 0.9800
C23 H23A 0.9800
C23 H23B 0.9800
C23 H23C 0.9800
C24 C25 1.514(9)
C24 C26 1.521(9)
C24 H24A 1.0000
C25 H25A 0.9800
C25 H25B 0.9800
C25 H25C 0.9800
C26 H26A 0.9800
C26 H26B 0.9800
C26 H26C 0.9800
C15' C16' 1.3900
C15' C20' 1.3900
C16' C17' 1.3900
C16' C21' 1.550(7)
C17' C18' 1.3900
C17' H17B 0.9500
C18' C19' 1.3900
C18' H18B 0.9500
C19' C20' 1.3900
C19' H19B 0.9500
C20' C24' 1.544(7)
C21' C22' 1.524(8)
C21' C23' 1.531(8)
C21' H21B 1.0000
C22' H22D 0.9800
C22' H22E 0.9800
C22' H22F 0.9800
C23' H23D 0.9800
C23' H23E 0.9800
C23' H23F 0.9800
C24' C26' 1.522(8)
C24' C25' 1.522(9)
C24' H24B 1.0000
C25' H25D 0.9800
C25' H25E 0.9800
C25' H25F 0.9800
C26' H26D 0.9800
C26' H26E 0.9800
C26' H26F 0.9800
N3 C27 1.401(6)
N3 C29' 1.410(6)
N3 C29 1.468(5)
N4 C28 1.415(5)
N4 C41 1.416(5)
N4 C41' 1.465(6)
C27 C28 1.366(7)
C27 H27A 0.99(6)
C28 H28A 0.97(5)
C29 C30 1.3900
C29 C34 1.3900
C30 C31 1.3900
C30 C35 1.511(7)
C31 C32 1.3900
C31 H31A 0.9500
C32 C33 1.3900
C32 H32A 0.9500
C33 C34 1.3900
C33 H33A 0.9500
C34 C38 1.513(7)
C35 C36 1.541(9)
C35 C37 1.543(8)
C35 H35A 1.0000
C36 H36A 0.9800
C36 H36B 0.9800
C36 H36C 0.9800
C37 H37A 0.9800
C37 H37B 0.9800
C37 H37C 0.9800
C38 C40 1.527(8)
C38 C39 1.531(7)
C38 H38A 1.0000
C39 H39A 0.9800
C39 H39B 0.9800
C39 H39C 0.9800
C40 H40A 0.9800
C40 H40B 0.9800
C40 H40C 0.9800
C29' C30' 1.3900
C29' C34' 1.3900
C30' C31' 1.3900
C30' C35' 1.521(9)
C31' C32' 1.3900
C31' H31B 0.9500
C32' C33' 1.3900
C32' H32B 0.9500
C33' C34' 1.3900
C33' H33B 0.9500
C34' C38' 1.529(8)
C35' C36' 1.543(10)
C35' C37' 1.544(10)
C35' H35B 1.0000
C36' H36D 0.9800
C36' H36E 0.9800
C36' H36F 0.9800
C37' H37D 0.9800
C37' H37E 0.9800
C37' H37F 0.9800
C38' C40' 1.528(10)
C38' C39' 1.534(9)
C38' H38B 1.0000
C39' H39D 0.9800
C39' H39E 0.9800
C39' H39F 0.9800
C40' H40D 0.9800
C40' H40E 0.9800
C40' H40F 0.9800
C41 C42 1.3900
C41 C46 1.3900
C42 C43 1.3900
C42 C47 1.529(7)
C43 C44 1.3900
C43 H43A 0.9500
C44 C45 1.3900
C44 H44A 0.9500
C45 C46 1.3900
C45 H45A 0.9500
C46 C50 1.529(7)
C47 C49 1.501(9)
C47 C48 1.511(9)
C47 H47A 1.0000
C48 H48A 0.9800
C48 H48B 0.9800
C48 H48C 0.9800
C49 H49A 0.9800
C49 H49B 0.9800
C49 H49C 0.9800
C50 C51 1.529(8)
C50 C52 1.533(9)
C50 H50A 1.0000
C51 H51A 0.9800
C51 H51B 0.9800
C51 H51C 0.9800
C52 H52A 0.9800
C52 H52B 0.9800
C52 H52C 0.9800
C41' C42' 1.3900
C41' C46' 1.3900
C42' C43' 1.3900
C42' C47' 1.511(8)
C43' C44' 1.3900
C43' H43B 0.9500
C44' C45' 1.3900
C44' H44B 0.9500
C45' C46' 1.3900
C45' H45B 0.9500
C46' C50' 1.529(8)
C47' C49' 1.507(10)
C47' C48' 1.519(10)
C47' H47B 1.0000
C48' H48D 0.9800
C48' H48E 0.9800
C48' H48F 0.9800
C49' H49D 0.9800
C49' H49E 0.9800
C49' H49F 0.9800
C50' C51' 1.526(9)
C50' C52' 1.532(9)
C50' H50B 1.0000
C51' H51D 0.9800
C51' H51E 0.9800
C51' H51F 0.9800
C52' H52D 0.9800
C52' H52E 0.9800
C52' H52F 0.9800
Li1 O4 2.061(12)
Li1 O2' 2.078(15)
Li1 O6' 2.089(16)
Li1 O5 2.093(16)
Li1 O3 2.098(12)
Li1 O6 2.101(13)
Li1 O1 2.116(12)
Li1 O1' 2.153(14)
Li1 O3' 2.154(12)
Li1 O2 2.229(13)
Li1 O4' 2.302(12)
Li1 O5' 2.316(16)
O1 C53 1.405(11)
O1 C54 1.413(11)
O2 C56 1.455(11)
O2 C55 1.456(12)
C53 H53A 0.9800
C53 H53B 0.9800
C53 H53C 0.9800
C54 C55 1.546(12)
C54 H54A 0.9900
C54 H54B 0.9900
C55 H55A 0.9900
C55 H55B 0.9900
C56 H56A 0.9800
C56 H56B 0.9800
C56 H56C 0.9800
O1' C53' 1.406(11)
O1' C54' 1.418(11)
O2' C56' 1.446(12)
O2' C55' 1.467(12)
C53' H53D 0.9800
C53' H53E 0.9800
C53' H53F 0.9800
C54' C55' 1.560(12)
C54' H54C 0.9900
C54' H54D 0.9900
C55' H55C 0.9900
C55' H55D 0.9900
C56' H56D 0.9800
C56' H56E 0.9800
C56' H56F 0.9800
O3 C57 1.421(11)
O3 C58 1.446(10)
O4 C59 1.418(10)
O4 C60 1.439(11)
C57 H57A 0.9800
C57 H57B 0.9800
C57 H57C 0.9800
C58 C59 1.551(11)
C58 H58A 0.9900
C58 H58B 0.9900
C59 H59A 0.9900
C59 H59B 0.9900
C60 H60A 0.9800
C60 H60B 0.9800
C60 H60C 0.9800
O3' C57' 1.440(12)
O3' C58' 1.444(10)
O4' C60' 1.440(11)
O4' C59' 1.449(11)
C57' H57D 0.9800
C57' H57E 0.9800
C57' H57F 0.9800
C58' C59' 1.518(11)
C58' H58C 0.9900
C58' H58D 0.9900
C59' H59C 0.9900
C59' H59D 0.9900
C60' H60D 0.9800
C60' H60E 0.9800
C60' H60F 0.9800
O5 C62 1.420(12)
O5 C61 1.427(12)
O6 C64 1.406(10)
O6 C63 1.454(12)
C61 H61A 0.9800
C61 H61B 0.9800
C61 H61C 0.9800
C62 C63 1.562(12)
C62 H62A 0.9900
C62 H62B 0.9900
C63 H63A 0.9900
C63 H63B 0.9900
C64 H64A 0.9800
C64 H64B 0.9800
C64 H64C 0.9800
O5' C61' 1.403(11)
O5' C62' 1.435(12)
O6' C64' 1.420(11)
O6' C63' 1.480(12)
C61' H61D 0.9800
C61' H61E 0.9800
C61' H61F 0.9800
C62' C63' 1.553(12)
C62' H62C 0.9900
C62' H62D 0.9900
C63' H63C 0.9900
C63' H63D 0.9900
C64' H64D 0.9800
C64' H64E 0.9800
C64' H64F 0.9800
O1S C1S 1.422(11)
O1S C2S 1.425(11)
O2S C3S 1.423(12)
O2S C4S 1.431(12)
C1S H1SA 0.9800
C1S H1SB 0.9800
C1S H1SC 0.9800
C2S C3S 1.536(12)
C2S H2SA 0.9900
C2S H2SB 0.9900
C3S H3SA 0.9900
C3S H3SB 0.9900
C4S H4SA 0.9800
C4S H4SB 0.9800
C4S H4SC 0.9800
